data_7239597
loop_
_publ_author_name
'Dufaye, Maxime'
'Duval, Sylvain'
'Stoclet, Gregory'
'Loiseau, Thierry'

_publ_section_title
;
 Influence of pH on CeIV-[AsIIIW9O33]9&#x2212; association for the
 formation of hexanuclear cerium(iv) oxo-hydroxo-clusters stabilized by
 trivacant polyanions
;
_journal_issue 2
_journal_name_full CrystEngComm
_journal_page_first 371
_journal_page_last 380
_journal_paper_doi 10.1039/C9CE01663E
_journal_volume 22
_journal_year 2020
_chemical_formula_moiety 'As6 Ce12 Na18 O288 W58, 53(O)'
_chemical_formula_sum 'As6 Ce12 Na18 O341 W58'
_chemical_formula_weight 18664.08
_space_group_crystal_system triclinic
_space_group_IT_number 2
_space_group_name_Hall '-P 1'
_space_group_name_H-M_alt 'P -1'
_audit_creation_date 2019-09-23
_audit_creation_method
;
Olex2 1.2
(compiled 2018.05.29 svn.r3508 for OlexSys, GUI svn.r5506)
;
_audit_update_record
;
2019-11-26 deposited with the CCDC.	2019-11-27 downloaded from the CCDC.
;
_cell_angle_alpha 99.610(4)
_cell_angle_beta 105.262(4)
_cell_angle_gamma 108.594(4)
_cell_formula_units_Z 1
_cell_length_a 18.6179(13)
_cell_length_b 19.6067(15)
_cell_length_c 27.947(2)
_cell_measurement_reflns_used 9969
_cell_measurement_temperature 99.99
_cell_measurement_theta_max 26.10
_cell_measurement_theta_min 2.26
_cell_volume 8970.2(12)
_computing_molecular_graphics 'Olex2 (Dolomanov et al., 2009)'
_computing_publication_material 'Olex2 (Dolomanov et al., 2009)'
_computing_structure_refinement 'XL (Sheldrick, 2008)'
_diffrn_ambient_temperature 99.99
_diffrn_detector 'Bruker APEX2 area detector'
_diffrn_detector_area_resol_mean 7.9
_diffrn_detector_type 'CCD area detector'
_diffrn_measured_fraction_theta_full 0.996
_diffrn_measured_fraction_theta_max 0.987
_diffrn_measurement_device 'three-circle diffractometer'
_diffrn_measurement_device_type 'Bruker SMART APEX2 area detector'
_diffrn_measurement_method '\w and \f scans'
_diffrn_radiation_monochromator 'mirror optics'
_diffrn_radiation_probe x-ray
_diffrn_radiation_type MoK\a
_diffrn_radiation_wavelength 0.71073
_diffrn_reflns_av_R_equivalents 0.0971
_diffrn_reflns_av_unetI/netI 0.1364
_diffrn_reflns_Laue_measured_fraction_full 0.996
_diffrn_reflns_Laue_measured_fraction_max 0.987
_diffrn_reflns_limit_h_max 23
_diffrn_reflns_limit_h_min -23
_diffrn_reflns_limit_k_max 24
_diffrn_reflns_limit_k_min -24
_diffrn_reflns_limit_l_max 34
_diffrn_reflns_limit_l_min -34
_diffrn_reflns_number 124246
_diffrn_reflns_point_group_measured_fraction_full 0.996
_diffrn_reflns_point_group_measured_fraction_max 0.987
_diffrn_reflns_theta_full 25.242
_diffrn_reflns_theta_max 26.412
_diffrn_reflns_theta_min 1.481
_diffrn_source 'microfocus sealed X-ray tube'
_diffrn_source_type 'Incoatec I\ms'
_diffrn_standards_number 0
_exptl_absorpt_coefficient_mu 20.674
_exptl_absorpt_correction_T_max 0.7454
_exptl_absorpt_correction_T_min 0.4797
_exptl_absorpt_correction_type multi-scan
_exptl_absorpt_process_details
'SADABS-2014/5 (Bruker,2014/5) was used for absorption correction. wR2(int) was 0.1578 before and 0.0657 after correction. The Ratio of minimum to maximum transmission is 0.6435. The \l/2 correction factor is Not present.'
_exptl_crystal_colour 'clear yellow'
_exptl_crystal_colour_lustre clear
_exptl_crystal_colour_primary yellow
_exptl_crystal_density_diffrn 3.455
_exptl_crystal_description block
_exptl_crystal_F_000 8112
_exptl_crystal_size_max 0.09
_exptl_crystal_size_mid 0.05
_exptl_crystal_size_min 0.05
_refine_diff_density_max 3.855
_refine_diff_density_min -2.253
_refine_diff_density_rms 0.446
_refine_ls_extinction_method none
_refine_ls_goodness_of_fit_ref 1.015
_refine_ls_hydrogen_treatment undef
_refine_ls_matrix_type full
_refine_ls_number_parameters 1138
_refine_ls_number_reflns 36338
_refine_ls_number_restraints 0
_refine_ls_restrained_S_all 1.015
_refine_ls_R_factor_all 0.1258
_refine_ls_R_factor_gt 0.0590
_refine_ls_shift/su_max 0.001
_refine_ls_shift/su_mean 0.000
_refine_ls_structure_factor_coef Fsqd
_refine_ls_weighting_details 'w=1/[\s^2^(Fo^2^)+(0.0543P)^2^+87.9608P] where P=(Fo^2^+2Fc^2^)/3'
_refine_ls_weighting_scheme calc
_refine_ls_wR_factor_gt 0.1233
_refine_ls_wR_factor_ref 0.1454
_reflns_Friedel_coverage 0.000
_reflns_number_gt 21655
_reflns_number_total 36338
_reflns_threshold_expression 'I > 2\s(I)'
_cod_data_source_file c9ce01663e2.cif
_cod_data_source_block mdm_sq
_cod_depositor_comments
;Adding full bibliography for 7239596--7239599.cif.

 Adding full bibliography for 7239596--7239599.cif.
;
_cod_original_cell_volume 8970.0(12)
_cod_database_code 7239597
_shelx_shelxl_version_number 2014/7
_shelx_space_group_comment
;
The symmetry employed for this shelxl refinement is uniquely defined
by the following loop, which should always be used as a source of
symmetry information in preference to the above space-group names.
They are only intended as comments.
;
_shelx_estimated_absorpt_t_max 0.425
_shelx_estimated_absorpt_t_min 0.258
_olex2_refinement_description
;
1. Others
 Fixed Sof: W30(0.7) O119(0.7) W29(0.3) O114(0.3) Na6(0.5) OW27(0.5) OW19(0.5)
 OW32(0.5) Na4(0.5) OW15(0.5) OW14(0.5)
;
_platon_squeeze_void_probe_radius 1.20
_olex2_submission_special_instructions 'No special instructions were received'

loop_
_space_group_symop_operation_xyz
'x, y, z'
'-x, -y, -z'

loop_
_atom_site_label
_atom_site_type_symbol
_atom_site_fract_x
_atom_site_fract_y
_atom_site_fract_z
_atom_site_U_iso_or_equiv
_atom_site_adp_type
_atom_site_occupancy
_atom_site_site_symmetry_order
_atom_site_calc_flag
_atom_site_refinement_flags_occupancy
W2 W 0.20441(5) 1.22258(4) 0.98989(3) 0.01769(19) Uani 1 1 d .
W1 W -0.00339(4) 1.10908(4) 0.89973(3) 0.01834(19) Uani 1 1 d .
W7 W 0.24602(4) 1.36125(4) 0.85630(3) 0.01546(19) Uani 1 1 d .
W5 W 0.27351(5) 1.09516(4) 0.93543(3) 0.01718(19) Uani 1 1 d .
W8 W 0.05570(4) 1.25771(4) 0.77342(3) 0.01756(19) Uani 1 1 d .
W9 W -0.03817(4) 1.05852(4) 0.76826(3) 0.0188(2) Uani 1 1 d .
W3 W 0.09177(4) 1.30951(4) 0.90512(3) 0.01767(19) Uani 1 1 d .
W4 W 0.06718(4) 0.98260(4) 0.84725(3) 0.01722(19) Uani 1 1 d .
W22 W 0.35875(5) 0.89574(4) 0.84952(3) 0.0208(2) Uani 1 1 d .
W23 W 0.14806(5) 0.79497(4) 0.76478(3) 0.0200(2) Uani 1 1 d .
W6 W 0.35983(4) 1.27761(4) 0.94073(3) 0.01747(19) Uani 1 1 d .
W19 W 0.41152(5) 0.76313(4) 0.78468(4) 0.0250(2) Uani 1 1 d .
W27 W 0.50590(5) 0.95108(4) 0.79679(4) 0.0232(2) Uani 1 1 d .
W21 W 0.35834(5) 0.72112(4) 0.64172(4) 0.0273(2) Uani 1 1 d .
W24 W 0.09929(5) 0.75921(4) 0.63417(4) 0.0243(2) Uani 1 1 d .
W25 W 0.26000(5) 0.81928(4) 0.57703(4) 0.0268(2) Uani 1 1 d .
W20 W 0.19780(5) 0.66179(4) 0.69918(4) 0.0247(2) Uani 1 1 d .
W26 W 0.45489(5) 0.90817(4) 0.65552(4) 0.0245(2) Uani 1 1 d .
Ce1 Ce 0.18655(6) 0.97398(5) 0.63587(4) 0.0149(3) Uani 1 1 d .
Ce3 Ce 0.12307(6) 1.11094(5) 0.69540(5) 0.0161(3) Uani 1 1 d .
Ce4 Ce 0.24423(6) 1.01878(5) 0.78602(4) 0.0122(2) Uani 1 1 d .
As1 As 0.16733(10) 1.16774(9) 0.84536(7) 0.0114(4) Uani 1 1 d .
As3 As 0.30248(11) 0.86933(9) 0.71308(8) 0.0137(4) Uani 1 1 d .
W17 W 0.63944(5) 1.22604(4) 0.80248(4) 0.0242(2) Uani 1 1 d .
W16 W 0.57938(4) 1.35415(4) 0.86017(3) 0.0214(2) Uani 1 1 d .
W15 W 0.45736(5) 1.43639(4) 0.78095(4) 0.0210(2) Uani 1 1 d .
W14 W 0.40089(5) 1.38263(4) 0.64931(4) 0.0292(2) Uani 1 1 d .
W18 W 0.58015(5) 1.16910(4) 0.66116(4) 0.0289(2) Uani 1 1 d .
W13 W 0.46484(6) 1.24229(5) 0.58687(4) 0.0333(2) Uani 1 1 d .
Ce6 Ce 0.34320(6) 1.23011(5) 0.79128(4) 0.0131(2) Uani 1 1 d .
Ce2 Ce 0.28102(7) 1.16790(6) 0.63956(5) 0.0206(3) Uani 1 1 d .
Ce5 Ce 0.41299(6) 1.08140(5) 0.72517(4) 0.0145(3) Uani 1 1 d .
As2 As 0.50513(11) 1.28949(10) 0.72302(8) 0.0190(5) Uani 1 1 d .
W11 W 0.60016(5) 1.49363(4) 0.72291(4) 0.0323(2) Uani 1 1 d .
W12 W 0.72377(5) 1.41040(4) 0.80310(4) 0.0313(2) Uani 1 1 d .
W10 W 0.66426(6) 1.35235(5) 0.65936(4) 0.0364(3) Uani 1 1 d .
W28 W 0.01610(5) 0.91494(4) 0.50113(3) 0.01756(19) Uani 1 1 d .
W30 W 0.03910(6) 1.00076(6) 0.40908(5) 0.0163(3) Uani 0.7 1 d P
O18 O 0.3150(8) 1.0411(7) 0.9678(5) 0.024(3) Uiso 1 1 d .
O5 O 0.1632(7) 1.2877(6) 0.9584(5) 0.017(3) Uiso 1 1 d .
O67 O 0.3840(8) 1.1867(7) 0.6038(5) 0.029(3) Uiso 1 1 d .
O66 O 0.4917(8) 1.1233(7) 0.6737(6) 0.032(4) Uiso 1 1 d .
O64 O 0.4810(7) 1.2827(6) 0.8345(5) 0.015(3) Uiso 1 1 d .
O7 O 0.2413(7) 1.1433(6) 0.9908(5) 0.016(3) Uiso 1 1 d .
O55 O 0.5405(8) 1.4241(7) 0.8320(6) 0.031(3) Uiso 1 1 d .
O14 O 0.2278(7) 1.1843(6) 0.9064(5) 0.012(3) Uiso 1 1 d .
O101 O 0.3287(7) 0.9675(6) 0.8287(5) 0.019(3) Uiso 1 1 d .
O29 O 0.3636(6) 1.2435(6) 0.8786(5) 0.011(3) Uiso 1 1 d .
O19 O 0.3650(7) 1.1885(6) 0.9594(5) 0.020(3) Uiso 1 1 d .
O9 O 0.1825(7) 1.3813(6) 0.9005(5) 0.015(3) Uiso 1 1 d .
O31 O 0.1002(7) 1.2108(6) 0.7351(5) 0.019(3) Uiso 1 1 d .
O108 O 0.1568(7) 1.2138(6) 0.6421(5) 0.019(3) Uiso 1 1 d .
O74 O 0.4119(7) 0.7465(6) 0.7144(5) 0.020(3) Uiso 1 1 d .
O84 O 0.1692(8) 0.7606(7) 0.5942(5) 0.028(3) Uiso 1 1 d .
O4 O 0.0981(7) 1.1482(6) 0.9535(5) 0.018(3) Uiso 1 1 d .
O72 O 0.2980(7) 0.7053(6) 0.7559(5) 0.019(3) Uiso 1 1 d .
O91 O 0.3668(8) 0.9106(7) 0.9134(5) 0.030(3) Uiso 1 1 d .
O2 O 0.2047(8) 1.2472(7) 1.0515(5) 0.025(3) Uiso 1 1 d .
O3 O 0.0559(8) 1.3638(7) 0.9407(5) 0.026(3) Uiso 1 1 d .
O81 O 0.0840(8) 0.7773(7) 0.7998(5) 0.025(3) Uiso 1 1 d .
O99 O 0.4241(7) 0.9844(6) 0.6737(5) 0.017(3) Uiso 1 1 d .
O93 O 0.2173(7) 0.7969(6) 0.7043(5) 0.015(3) Uiso 1 1 d .
O68 O 0.4214(7) 1.2220(6) 0.7201(5) 0.015(3) Uiso 1 1 d .
O24 O -0.0068(7) 1.2844(7) 0.7299(5) 0.024(3) Uiso 1 1 d .
O13 O 0.0779(7) 1.1034(6) 0.8426(5) 0.016(3) Uiso 1 1 d .
O15 O 0.1457(6) 1.2460(6) 0.8445(5) 0.012(3) Uiso 1 1 d .
O12 O 0.0071(7) 1.0147(6) 0.8915(5) 0.017(3) Uiso 1 1 d .
O21 O 0.3085(7) 1.3418(6) 0.9160(5) 0.018(3) Uiso 1 1 d .
Na1 Na 0.7175(5) 0.9875(5) 0.8902(4) 0.043(2) Uani 1 1 d .
O8 O 0.3072(7) 1.2861(6) 0.9940(5) 0.020(3) Uiso 1 1 d .
O17 O 0.1613(7) 1.0313(6) 0.9076(5) 0.020(3) Uiso 1 1 d .
O117 O -0.0065(8) 0.9015(7) 0.3657(5) 0.026(3) Uiso 1 1 d .
O111 O 0.0895(7) 0.9100(7) 0.5528(5) 0.024(3) Uiso 1 1 d .
O118 O -0.0367(8) 1.0262(7) 0.3652(5) 0.025(3) Uiso 1 1 d .
O30 O 0.2758(7) 1.3047(6) 0.8144(5) 0.018(3) Uiso 1 1 d .
O113 O 0.0890(7) 0.9639(6) 0.4692(5) 0.020(3) Uiso 1 1 d .
O34 O 0.2039(7) 1.1433(6) 0.7985(5) 0.013(3) Uiso 1 1 d .
O20 O 0.4562(8) 1.3413(7) 0.9756(5) 0.025(3) Uiso 1 1 d .
O76 O 0.1149(8) 0.6662(7) 0.6453(5) 0.028(3) Uiso 1 1 d .
O103 O 0.3490(7) 1.1134(6) 0.7809(5) 0.013(3) Uiso 1 1 d .
O6 O 0.0170(7) 1.2087(6) 0.8956(5) 0.019(3) Uiso 1 1 d .
O90 O 0.4699(8) 0.9493(7) 0.8564(5) 0.025(3) Uiso 1 1 d .
O56 O 0.5951(8) 1.3866(7) 0.9251(6) 0.034(4) Uiso 1 1 d .
O1 O -0.0709(8) 1.0976(7) 0.9325(5) 0.028(3) Uiso 1 1 d .
O32 O 0.0309(7) 1.0592(6) 0.7330(5) 0.017(3) Uiso 1 1 d .
O47 O 0.5426(8) 1.2709(7) 0.6761(5) 0.030(3) Uiso 1 1 d .
O28 O 0.2857(7) 1.0764(6) 0.8727(5) 0.019(3) Uiso 1 1 d .
O88 O 0.5019(8) 0.9143(7) 0.7269(5) 0.025(3) Uiso 1 1 d .
O27 O -0.0272(7) 0.9719(6) 0.7895(5) 0.019(3) Uiso 1 1 d .
O106 O 0.2566(7) 1.1864(6) 0.7168(5) 0.016(3) Uiso 1 1 d .
O96 O 0.1703(7) 0.8908(6) 0.7629(5) 0.019(3) Uiso 1 1 d .
O95 O 0.2522(7) 0.8235(6) 0.8165(5) 0.020(3) Uiso 1 1 d .
O92 O 0.3694(7) 0.8678(6) 0.7665(5) 0.019(3) Uiso 1 1 d .
O82 O 0.0667(7) 0.7593(7) 0.6945(5) 0.022(3) Uiso 1 1 d .
O115 O -0.0516(7) 0.9659(6) 0.4544(5) 0.019(3) Uiso 1 1 d .
O41 O 0.5046(8) 1.4710(7) 0.6682(6) 0.035(4) Uiso 1 1 d .
O42 O 0.5457(8) 1.5117(7) 0.7694(5) 0.028(3) Uiso 1 1 d .
O100 O 0.4631(7) 1.0181(6) 0.7793(5) 0.020(3) Uiso 1 1 d .
O33 O 0.1281(7) 0.9919(6) 0.8068(5) 0.014(3) Uiso 1 1 d .
O65 O 0.5350(7) 1.1650(7) 0.7812(5) 0.022(3) Uiso 1 1 d .
O39 O 0.6653(7) 1.4743(7) 0.7780(5) 0.023(3) Uiso 1 1 d .
O104 O 0.1785(7) 1.0234(6) 0.7123(5) 0.016(3) Uiso 1 1 d .
O40 O 0.7148(7) 1.3675(7) 0.7319(5) 0.024(3) Uiso 1 1 d .
O94 O 0.3331(7) 0.8394(6) 0.6640(5) 0.018(3) Uiso 1 1 d .
O43 O 0.6861(8) 1.4216(7) 0.8592(5) 0.026(3) Uiso 1 1 d .
O83 O 0.0043(8) 0.7181(7) 0.5862(6) 0.032(4) Uiso 1 1 d .
O63 O 0.3899(7) 1.3450(6) 0.7742(5) 0.020(3) Uiso 1 1 d .
O11 O -0.0717(7) 1.0756(7) 0.8302(5) 0.023(3) Uiso 1 1 d .
O73 O 0.2598(7) 0.6730(7) 0.6542(5) 0.023(3) Uiso 1 1 d .
O10 O 0.0345(7) 1.3011(6) 0.8359(5) 0.016(3) Uiso 1 1 d .
O112 O -0.0649(7) 0.9078(7) 0.5333(5) 0.021(3) Uiso 1 1 d .
O58 O 0.6918(8) 1.1765(7) 0.8316(6) 0.033(4) Uiso 1 1 d .
O107 O 0.1643(8) 1.0778(7) 0.6276(5) 0.025(3) Uiso 1 1 d .
O116 O -0.0289(7) 0.8264(6) 0.4580(5) 0.016(3) Uiso 1 1 d .
O77 O 0.2926(8) 0.7312(7) 0.5818(5) 0.030(3) Uiso 1 1 d .
O35 O 0.7441(9) 1.3948(8) 0.6397(6) 0.046(4) Uiso 1 1 d .
O37 O 0.8218(9) 1.4716(8) 0.8287(6) 0.043(4) Uiso 1 1 d .
O79 O 0.5061(8) 0.8491(7) 0.7994(5) 0.025(3) Uiso 1 1 d .
O36 O 0.6589(8) 1.5829(8) 0.7246(6) 0.035(4) Uiso 1 1 d .
O105 O 0.3096(7) 1.0703(6) 0.6657(5) 0.017(3) Uiso 1 1 d .
O23 O 0.1504(7) 1.3490(6) 0.7994(5) 0.018(3) Uiso 1 1 d .
O54 O 0.4309(8) 1.4976(7) 0.8185(5) 0.029(3) Uiso 1 1 d .
O86 O 0.3738(8) 0.8719(7) 0.5881(6) 0.035(4) Uiso 1 1 d .
O49 O 0.5849(8) 1.3128(7) 0.7781(5) 0.029(3) Uiso 1 1 d .
O38 O 0.6226(8) 1.4307(7) 0.6727(6) 0.035(4) Uiso 1 1 d .
O87 O 0.5371(9) 0.9439(8) 0.6376(6) 0.040(4) Uiso 1 1 d .
O26 O -0.1313(8) 1.0163(7) 0.7225(6) 0.033(4) Uiso 1 1 d .
O22 O 0.3060(7) 1.4531(6) 0.8621(5) 0.021(3) Uiso 1 1 d .
O16 O 0.0385(8) 0.8913(7) 0.8492(5) 0.026(3) Uiso 1 1 d .
O57 O 0.6313(8) 1.2815(7) 0.8638(5) 0.027(3) Uiso 1 1 d .
O71 O 0.3792(9) 0.6453(8) 0.6170(6) 0.037(4) Uiso 1 1 d .
O80 O 0.3879(8) 0.8051(7) 0.8414(5) 0.024(3) Uiso 1 1 d .
O59 O 0.6398(8) 1.2042(7) 0.7327(6) 0.032(4) Uiso 1 1 d .
O62 O 0.3315(8) 1.2963(7) 0.6511(5) 0.026(3) Uiso 1 1 d .
O61 O 0.5180(8) 1.1707(7) 0.5945(6) 0.034(4) Uiso 1 1 d .
O25 O -0.0169(7) 1.1619(6) 0.7737(5) 0.019(3) Uiso 1 1 d .
O46 O 0.5756(9) 1.3149(8) 0.5971(6) 0.037(4) Uiso 1 1 d .
O48 O 0.4951(8) 1.3712(7) 0.7206(5) 0.025(3) Uiso 1 1 d .
O44 O 0.7315(8) 1.3192(7) 0.8124(6) 0.032(4) Uiso 1 1 d .
O85 O 0.2201(9) 0.7994(8) 0.5112(6) 0.042(4) Uiso 1 1 d .
O102 O 0.2911(7) 0.9512(6) 0.7168(5) 0.016(3) Uiso 1 1 d .
O75 O 0.1521(7) 0.6933(7) 0.7480(5) 0.023(3) Uiso 1 1 d .
O78 O 0.4467(8) 0.8033(7) 0.6422(5) 0.025(3) Uiso 1 1 d .
O51 O 0.4459(8) 1.3323(7) 0.6084(6) 0.035(4) Uiso 1 1 d .
O97 O 0.1215(8) 0.8583(7) 0.6440(5) 0.026(3) Uiso 1 1 d .
O52 O 0.3421(9) 1.4115(8) 0.6056(6) 0.042(4) Uiso 1 1 d .
O89 O 0.6081(8) 1.0013(7) 0.8278(5) 0.030(3) Uiso 1 1 d .
O98 O 0.2483(7) 0.9044(6) 0.6002(5) 0.021(3) Uiso 1 1 d .
O50 O 0.4257(10) 1.2220(9) 0.5209(6) 0.050(4) Uiso 1 1 d .
O70 O 0.1669(8) 0.5691(7) 0.6947(6) 0.034(4) Uiso 1 1 d .
O69 O 0.4512(9) 0.7017(8) 0.8074(6) 0.039(4) Uiso 1 1 d .
O45 O 0.6667(8) 1.2559(7) 0.6556(6) 0.033(4) Uiso 1 1 d .
O60 O 0.6139(9) 1.1006(8) 0.6413(6) 0.037(4) Uiso 1 1 d .
O119 O 0.1245(11) 1.0396(10) 0.3929(8) 0.027(5) Uiso 0.7 1 d P
W29 W 0.16399(15) 1.07116(14) 0.51093(11) 0.0205(6) Uani 0.3 1 d P
O110 O 0.2125(9) 1.1751(8) 0.5532(6) 0.046(4) Uiso 1 1 d .
O109 O 0.2308(10) 1.0407(9) 0.5624(7) 0.054(5) Uiso 1 1 d .
O114 O 0.221(2) 1.0842(19) 0.4686(15) 0.012(9) Uiso 0.3 1 d P
O53 O 0.3966(8) 1.4371(7) 0.7137(6) 0.031(4) Uiso 1 1 d .
Na2 Na 0.7381(5) 0.8519(4) 0.8002(4) 0.041(2) Uani 1 1 d .
OW4 O 0.6551(8) 0.8532(7) 0.8520(6) 0.034(4) Uiso 1 1 d .
OW2 O 0.8073(8) 0.9562(7) 0.9514(6) 0.035(4) Uiso 1 1 d .
OW5 O 0.7682(9) 0.9851(8) 0.8175(6) 0.041(4) Uiso 1 1 d .
OW9 O 0.6163(10) 0.8305(9) 0.7278(7) 0.053(5) Uiso 1 1 d .
OW1 O 0.6214(11) 0.9840(10) 0.9360(7) 0.064(5) Uiso 1 1 d .
OW3 O 0.7830(18) 1.1190(15) 0.9217(11) 0.137(10) Uiso 1 1 d .
OW6 O 0.8574(8) 0.8900(7) 0.8778(6) 0.031(4) Uiso 1 1 d .
OW7 O 0.7239(9) 0.7277(8) 0.8047(6) 0.042(4) Uiso 1 1 d .
OW8 O 0.8265(10) 0.8454(8) 0.7501(6) 0.048(4) Uiso 1 1 d .
Na7 Na 0.5679(5) 1.4561(5) 0.9898(4) 0.050(3) Uani 1 1 d .
Na3 Na 0.8500(5) 0.7630(4) 0.8768(4) 0.042(2) Uani 1 1 d .
Na9 Na 0.2277(9) 1.3527(7) 0.7123(6) 0.095(4) Uani 1 1 d .
Na10 Na -0.0057(10) 1.1110(8) 0.2992(6) 0.120(6) Uani 1 1 d .
OW22 O 0.6834(10) 1.5552(8) 0.9889(6) 0.048(4) Uiso 1 1 d .
Na6 Na 0.0405(9) 0.9650(8) 0.9776(6) 0.026(4) Uani 0.5 1 d P
Na8 Na 0.9578(10) 1.5144(10) 0.8887(7) 0.136(7) Uani 1 1 d .
OW21 O 0.4742(10) 1.4952(9) 0.9392(7) 0.056(5) Uiso 1 1 d .
Na5 Na 0.6727(10) 1.0149(9) 0.6556(10) 0.166(9) Uani 1 1 d .
OW20 O -0.0163(11) 0.8083(10) 0.9391(7) 0.065(5) Uiso 1 1 d .
OW10 O 0.8149(11) 0.6322(10) 0.8691(7) 0.062(5) Uiso 1 1 d .
OW11 O 0.9018(12) 0.7572(11) 0.8050(8) 0.076(6) Uiso 1 1 d .
OW40 O 0.6672(11) 1.5770(10) 0.8869(8) 0.068(6) Uiso 1 1 d .
OW31 O 1.2083(11) 1.5044(10) 1.0371(8) 0.069(6) Uiso 1 1 d .
OW26 O 0.9801(15) 1.4240(13) 0.8303(10) 0.108(8) Uiso 1 1 d .
OW24 O 0.9198(13) 1.5958(12) 0.9416(9) 0.090(7) Uiso 1 1 d .
OW48 O 0.4913(18) 1.3759(16) 1.0933(12) 0.146(11) Uiso 1 1 d .
OW41 O 0.1047(19) 0.5580(17) 0.8306(12) 0.152(12) Uiso 1 1 d .
OW25 O 0.987(2) 1.6029(19) 0.8419(14) 0.185(14) Uiso 1 1 d .
OW27 O 0.975(3) 1.460(3) 0.952(2) 0.13(2) Uiso 0.5 1 d P
OW23 O 0.6460(15) 1.4168(13) 1.0512(9) 0.105(8) Uiso 1 1 d .
OW16 O 0.7001(12) 1.0598(10) 0.7503(8) 0.074(6) Uiso 1 1 d .
OW17 O 0.6996(14) 0.9099(12) 0.6717(9) 0.095(7) Uiso 1 1 d .
OW39 O 0.2972(15) 1.5514(13) 0.7901(9) 0.104(8) Uiso 1 1 d .
OW18 O 0.801(2) 1.0964(17) 0.6548(13) 0.161(12) Uiso 1 1 d .
OW28 O 0.180(3) 1.449(3) 0.6887(19) 0.28(2) Uiso 1 1 d .
OW19 O 0.650(3) 0.959(3) 0.562(2) 0.120(18) Uiso 0.5 1 d P
OW32 O 1.171(3) 1.528(2) 0.9119(18) 0.098(15) Uiso 0.5 1 d P
OW54 O 0.3768(10) 1.0208(9) 0.5686(7) 0.056(5) Uiso 1 1 d .
OW43 O -0.0330(11) 1.2288(9) 0.6240(7) 0.062(5) Uiso 1 1 d .
OW51 O 0.5127(12) 1.1838(10) 1.0577(8) 0.071(6) Uiso 1 1 d .
OW38 O 0.1319(13) 1.4755(11) 0.7714(8) 0.086(7) Uiso 1 1 d .
OW50 O 0.3917(10) 1.2175(9) 1.0782(7) 0.058(5) Uiso 1 1 d .
OW36 O 0.0427(15) 1.4647(13) 0.6899(9) 0.104(8) Uiso 1 1 d .
OW33 O 0.5864(14) 1.6604(12) 0.8240(9) 0.096(7) Uiso 1 1 d .
OW29 O 0.8498(14) 1.1908(12) 0.8067(9) 0.093(7) Uiso 1 1 d .
OW55 O 0.4758(13) 1.1396(12) 0.8869(9) 0.090(7) Uiso 1 1 d .
OW45 O 0.0298(16) 0.7146(14) 0.4751(10) 0.119(9) Uiso 1 1 d .
OW12 O 0.3693(16) 0.8628(14) 1.0826(10) 0.115(9) Uiso 1 1 d .
OW13 O 0.5129(13) 0.9366(11) 1.0232(9) 0.087(7) Uiso 1 1 d .
OW30 O 0.9622(17) 1.2661(15) 1.0019(11) 0.133(10) Uiso 1 1 d .
OW34 O 0.3421(16) 1.5517(14) 0.7026(10) 0.119(9) Uiso 1 1 d .
OW49 O 0.5711(15) 1.2562(13) 0.9811(9) 0.103(8) Uiso 1 1 d .
Na4 Na 0.348(2) 0.884(2) 0.9987(12) 0.146(15) Uani 0.5 1 d P
OW44 O -0.1097(15) 0.7830(13) 0.5706(10) 0.112(8) Uiso 1 1 d .
OW37 O 0.1718(17) 1.3168(15) 0.5514(11) 0.129(10) Uiso 1 1 d .
OW52 O 0.1298(17) 0.5983(15) 0.5405(11) 0.128(10) Uiso 1 1 d .
OW47 O 0.2057(15) 0.9147(13) 0.4525(10) 0.105(8) Uiso 1 1 d .
OW46 O 0.150(2) 0.7650(18) 0.4262(13) 0.165(13) Uiso 1 1 d .
OW42 O 0.0722(18) 0.7852(15) 0.8872(11) 0.138(10) Uiso 1 1 d .
OW35 O -0.0968(18) 1.7147(16) 0.6700(12) 0.144(11) Uiso 1 1 d .
OW53 O 0.532(2) 0.7737(18) 0.5806(13) 0.167(13) Uiso 1 1 d .
OW15 O 0.213(2) 0.8931(18) 0.9608(13) 0.055(10) Uiso 0.5 1 d P
OW14 O 0.305(3) 0.772(2) 0.9607(17) 0.084(13) Uiso 0.5 1 d P

loop_
_atom_site_aniso_label
_atom_site_aniso_U_11
_atom_site_aniso_U_22
_atom_site_aniso_U_33
_atom_site_aniso_U_23
_atom_site_aniso_U_13
_atom_site_aniso_U_12
W2 0.0185(4) 0.0177(4) 0.0183(5) 0.0037(4) 0.0066(4) 0.0091(3)
W1 0.0148(4) 0.0163(4) 0.0261(5) 0.0071(4) 0.0090(4) 0.0064(3)
W7 0.0170(4) 0.0089(3) 0.0197(5) 0.0003(3) 0.0071(4) 0.0050(3)
W5 0.0197(4) 0.0193(4) 0.0153(5) 0.0047(4) 0.0047(4) 0.0120(3)
W8 0.0182(4) 0.0151(4) 0.0203(5) 0.0043(3) 0.0038(4) 0.0099(3)
W9 0.0117(4) 0.0157(4) 0.0234(5) 0.0030(4) 0.0016(3) 0.0028(3)
W3 0.0171(4) 0.0147(4) 0.0238(5) 0.0039(4) 0.0081(4) 0.0091(3)
W4 0.0171(4) 0.0118(4) 0.0234(5) 0.0056(3) 0.0080(4) 0.0050(3)
W22 0.0218(4) 0.0184(4) 0.0229(5) 0.0060(4) 0.0028(4) 0.0122(3)
W23 0.0179(4) 0.0103(4) 0.0315(6) 0.0058(4) 0.0069(4) 0.0063(3)
W6 0.0137(4) 0.0171(4) 0.0164(5) -0.0005(3) 0.0023(3) 0.0041(3)
W19 0.0242(4) 0.0185(4) 0.0356(6) 0.0088(4) 0.0074(4) 0.0140(3)
W27 0.0161(4) 0.0190(4) 0.0323(6) 0.0065(4) 0.0022(4) 0.0089(3)
W21 0.0325(5) 0.0156(4) 0.0358(6) 0.0012(4) 0.0120(4) 0.0142(4)
W24 0.0203(4) 0.0112(4) 0.0289(6) -0.0011(4) -0.0040(4) 0.0035(3)
W25 0.0397(5) 0.0201(4) 0.0206(5) -0.0007(4) 0.0072(4) 0.0169(4)
W20 0.0260(4) 0.0102(4) 0.0350(6) 0.0031(4) 0.0063(4) 0.0077(3)
W26 0.0286(5) 0.0174(4) 0.0345(6) 0.0062(4) 0.0159(4) 0.0140(3)
Ce1 0.0169(5) 0.0106(5) 0.0135(7) -0.0005(5) 0.0006(5) 0.0061(4)
Ce3 0.0129(5) 0.0101(5) 0.0225(7) 0.0028(5) 0.0011(5) 0.0059(4)
Ce4 0.0105(5) 0.0086(5) 0.0154(7) 0.0018(4) 0.0011(5) 0.0045(4)
As1 0.0108(9) 0.0086(8) 0.0136(11) 0.0032(8) 0.0032(8) 0.0028(7)
As3 0.0148(9) 0.0112(9) 0.0154(12) 0.0037(8) 0.0022(8) 0.0077(7)
W17 0.0153(4) 0.0148(4) 0.0390(6) 0.0007(4) 0.0087(4) 0.0051(3)
W16 0.0139(4) 0.0156(4) 0.0265(5) -0.0037(4) 0.0058(4) 0.0006(3)
W15 0.0211(4) 0.0087(4) 0.0335(6) 0.0026(4) 0.0131(4) 0.0046(3)
W14 0.0389(5) 0.0173(4) 0.0348(6) 0.0102(4) 0.0148(5) 0.0118(4)
W18 0.0344(5) 0.0167(4) 0.0418(6) 0.0029(4) 0.0261(5) 0.0094(4)
W13 0.0489(6) 0.0248(5) 0.0313(6) 0.0063(4) 0.0249(5) 0.0122(4)
Ce6 0.0131(5) 0.0081(5) 0.0169(7) 0.0012(5) 0.0041(5) 0.0046(4)
Ce2 0.0319(6) 0.0135(5) 0.0195(7) 0.0038(5) 0.0106(6) 0.0116(5)
Ce5 0.0150(5) 0.0111(5) 0.0164(7) 0.0010(5) 0.0041(5) 0.0061(4)
As2 0.0217(10) 0.0107(9) 0.0260(13) 0.0003(9) 0.0129(9) 0.0066(8)
W11 0.0377(5) 0.0164(4) 0.0484(7) 0.0083(4) 0.0270(5) 0.0076(4)
W12 0.0223(4) 0.0185(4) 0.0494(7) 0.0000(4) 0.0183(4) 0.0027(3)
W10 0.0445(6) 0.0221(5) 0.0518(7) 0.0087(5) 0.0344(5) 0.0106(4)
W28 0.0195(4) 0.0125(4) 0.0153(5) -0.0006(3) -0.0022(3) 0.0079(3)
W30 0.0145(5) 0.0148(5) 0.0162(7) 0.0023(5) 0.0013(5) 0.0057(4)
Na1 0.037(5) 0.035(5) 0.051(7) 0.009(5) 0.008(5) 0.016(4)
W29 0.0207(14) 0.0213(14) 0.0201(17) 0.0033(12) 0.0051(12) 0.0113(11)
Na2 0.026(5) 0.028(5) 0.062(7) 0.008(4) 0.009(5) 0.010(4)
Na7 0.030(5) 0.044(5) 0.065(8) 0.002(5) 0.020(5) 0.006(4)
Na3 0.048(6) 0.031(5) 0.044(6) -0.002(4) 0.018(5) 0.017(4)
Na9 0.103(11) 0.071(8) 0.100(11) 0.020(8) 0.025(9) 0.030(7)
Na10 0.133(14) 0.101(11) 0.108(13) 0.012(9) 0.017(11) 0.048(10)
Na6 0.028(9) 0.025(8) 0.021(10) 0.017(7) 0.004(7) 0.006(7)
Na8 0.090(12) 0.149(15) 0.154(17) 0.013(12) 0.025(11) 0.054(10)
Na5 0.090(12) 0.113(13) 0.34(3) 0.080(16) 0.110(16) 0.050(10)
Na4 0.13(3) 0.27(5) 0.09(2) 0.09(3) 0.02(2) 0.13(3)

loop_
_atom_type_symbol
_atom_type_description
_atom_type_scat_dispersion_real
_atom_type_scat_dispersion_imag
_atom_type_scat_source
As As 0.0499 2.0058 'International Tables Vol C Tables 4.2.6.8 and 6.1.1.4'
Ce Ce -0.2486 2.6331 'International Tables Vol C Tables 4.2.6.8 and 6.1.1.4'
Na Na 0.0362 0.0249 'International Tables Vol C Tables 4.2.6.8 and 6.1.1.4'
O O 0.0106 0.0060 'International Tables Vol C Tables 4.2.6.8 and 6.1.1.4'
W W -0.8490 6.8722 'International Tables Vol C Tables 4.2.6.8 and 6.1.1.4'

loop_
_geom_angle_atom_site_label_1
_geom_angle_atom_site_label_2
_geom_angle_atom_site_label_3
_geom_angle
_geom_angle_site_symmetry_1
_geom_angle_site_symmetry_3
O5 W2 O14 85.0(5) . .
O5 W2 O4 84.7(5) . .
O7 W2 O5 154.8(5) . .
O7 W2 O14 70.3(5) . .
O7 W2 O4 87.5(5) . .
O4 W2 O14 83.6(5) . .
O2 W2 O5 103.0(6) . .
O2 W2 O7 102.1(6) . .
O2 W2 O14 169.7(5) . .
O2 W2 O4 103.4(6) . .
O2 W2 O8 103.0(6) . .
O8 W2 O5 87.3(5) . .
O8 W2 O7 89.2(5) . .
O8 W2 O14 70.6(5) . .
O8 W2 O4 153.5(5) . .
O4 W1 O13 83.9(5) . .
O4 W1 O12 86.8(5) . .
O12 W1 O13 72.2(5) . .
O6 W1 O4 86.7(5) . .
O6 W1 O13 85.9(5) . .
O6 W1 O12 157.7(5) . .
O1 W1 O4 103.2(6) . .
O1 W1 O13 170.0(5) . .
O1 W1 O12 100.8(6) . .
O1 W1 O6 101.4(6) . .
O1 W1 O11 102.4(6) . .
O11 W1 O4 154.4(6) . .
O11 W1 O13 70.7(5) . .
O11 W1 O12 88.4(5) . .
O11 W1 O6 88.3(5) . .
O9 W7 O15 73.9(4) . .
O21 W7 O9 84.7(5) . .
O21 W7 O15 86.5(5) . .
O21 W7 O23 157.7(5) . .
O30 W7 O9 155.9(5) . .
O30 W7 O15 82.2(5) . .
O30 W7 O21 90.9(5) . .
O30 W7 O23 91.7(5) . .
O23 W7 O9 83.9(5) . .
O23 W7 O15 72.0(5) . .
O22 W7 O9 99.4(5) . .
O22 W7 O15 169.1(5) . .
O22 W7 O21 101.6(5) . .
O22 W7 O30 104.7(6) . .
O22 W7 O23 99.1(5) . .
O18 W5 O7 99.0(6) . .
O18 W5 O14 169.6(5) . .
O18 W5 O19 100.2(6) . .
O18 W5 O17 101.8(6) . .
O18 W5 O28 104.7(6) . .
O7 W5 O14 72.7(5) . .
O19 W5 O7 83.8(5) . .
O19 W5 O14 73.0(4) . .
O17 W5 O7 83.6(5) . .
O17 W5 O14 83.8(5) . .
O17 W5 O19 156.1(5) . .
O28 W5 O7 156.2(5) . .
O28 W5 O14 83.6(5) . .
O28 W5 O19 91.2(5) . .
O28 W5 O17 92.2(5) . .
O31 W8 O15 85.6(5) . .
O31 W8 O10 158.7(5) . .
O31 W8 O23 92.5(5) . .
O31 W8 O25 90.3(5) . .
O24 W8 O31 104.4(6) . .
O24 W8 O15 167.6(5) . .
O24 W8 O10 96.8(5) . .
O24 W8 O23 99.3(6) . .
O24 W8 O25 102.2(6) . .
O10 W8 O15 73.2(4) . .
O23 W8 O15 72.6(5) . .
O23 W8 O10 82.8(5) . .
O23 W8 O25 156.8(5) . .
O25 W8 O15 84.7(5) . .
O25 W8 O10 86.3(5) . .
O32 W9 O13 85.0(5) . .
O32 W9 O27 91.3(5) . .
O32 W9 O11 156.8(5) . .
O32 W9 O25 91.0(5) . .
O27 W9 O13 73.0(4) . .
O27 W9 O11 83.6(5) . .
O11 W9 O13 71.8(5) . .
O26 W9 O13 167.9(6) . .
O26 W9 O32 104.7(6) . .
O26 W9 O27 99.3(6) . .
O26 W9 O11 98.4(6) . .
O26 W9 O25 102.1(6) . .
O25 W9 O13 84.6(5) . .
O25 W9 O27 157.2(5) . .
O25 W9 O11 85.4(5) . .
O5 W3 O6 84.5(5) . .
O9 W3 O5 88.2(5) . .
O9 W3 O6 155.5(5) . .
O9 W3 O10 89.1(5) . .
O3 W3 O5 101.9(6) . .
O3 W3 O9 102.5(6) . .
O3 W3 O6 101.9(6) . .
O3 W3 O10 103.1(6) . .
O10 W3 O5 154.9(5) . .
O10 W3 O6 87.7(5) . .
O12 W4 O13 73.7(4) . .
O17 W4 O13 85.7(5) . .
O17 W4 O12 86.1(5) . .
O17 W4 O27 158.2(5) . .
O27 W4 O13 72.9(4) . .
O27 W4 O12 83.9(5) . .
O33 W4 O13 83.3(5) . .
O33 W4 O12 156.9(5) . .
O33 W4 O17 90.8(5) . .
O33 W4 O27 90.9(5) . .
O16 W4 O13 167.8(5) . .
O16 W4 O12 97.3(6) . .
O16 W4 O17 102.0(6) . .
O16 W4 O27 98.4(6) . .
O16 W4 O33 105.7(6) . .
O101 W22 O90 92.2(5) . .
O101 W22 O95 91.2(5) . .
O101 W22 O92 83.8(5) . .
O101 W22 O80 155.8(6) . .
O91 W22 O101 105.6(6) . .
O91 W22 O90 100.1(6) . .
O91 W22 O95 101.9(6) . .
O91 W22 O92 168.7(5) . .
O91 W22 O80 98.6(6) . .
O90 W22 O92 72.7(5) . .
O90 W22 O80 84.1(5) . .
O95 W22 O90 156.0(5) . .
O95 W22 O92 84.0(5) . .
O95 W22 O80 83.1(5) . .
O80 W22 O92 72.3(5) . .
O81 W23 O93 168.6(5) . .
O81 W23 O96 106.3(6) . .
O81 W23 O95 102.4(6) . .
O81 W23 O82 99.0(6) . .
O81 W23 O75 97.9(6) . .
O96 W23 O93 81.3(5) . .
O96 W23 O95 90.6(5) . .
O96 W23 O82 90.6(5) . .
O96 W23 O75 155.8(6) . .
O95 W23 O93 85.7(5) . .
O95 W23 O82 157.3(5) . .
O95 W23 O75 85.4(5) . .
O82 W23 O93 72.1(5) . .
O82 W23 O75 84.2(5) . .
O75 W23 O93 74.5(5) . .
O29 W6 O14 83.3(5) . .
O29 W6 O19 91.4(5) . .
O29 W6 O21 91.2(5) . .
O29 W6 O8 155.4(5) . .
O19 W6 O14 72.3(5) . .
O19 W6 O8 84.7(5) . .
O21 W6 O14 84.4(4) . .
O21 W6 O19 156.1(5) . .
O21 W6 O8 83.1(5) . .
O8 W6 O14 72.4(4) . .
O20 W6 O14 170.0(6) . .
O20 W6 O29 104.6(6) . .
O20 W6 O19 101.0(6) . .
O20 W6 O21 101.2(5) . .
O20 W6 O8 100.0(6) . .
O74 W19 O92 84.4(5) . .
O72 W19 O74 86.7(5) . .
O72 W19 O92 83.2(4) . .
O79 W19 O74 85.1(5) . .
O79 W19 O72 154.5(5) . .
O79 W19 O92 72.1(5) . .
O80 W19 O74 154.9(5) . .
O80 W19 O72 85.0(5) . .
O80 W19 O92 71.2(5) . .
O80 W19 O79 92.3(6) . .
O69 W19 O74 102.9(6) . .
O69 W19 O72 103.7(6) . .
O69 W19 O92 170.1(6) . .
O69 W19 O79 101.6(6) . .
O69 W19 O80 102.0(6) . .
O90 W27 O92 72.5(5) . .
O90 W27 O79 85.1(5) . .
O88 W27 O90 155.8(5) . .
O88 W27 O92 84.5(5) . .
O88 W27 O79 81.0(5) . .
O100 W27 O90 92.6(6) . .
O100 W27 O88 92.2(6) . .
O100 W27 O92 83.4(5) . .
O100 W27 O79 156.3(5) . .
O79 W27 O92 73.4(5) . .
O89 W27 O90 100.0(6) . .
O89 W27 O88 101.4(6) . .
O89 W27 O92 168.3(6) . .
O89 W27 O100 106.3(6) . .
O89 W27 O79 97.4(6) . .
O74 W21 O94 83.6(5) . .
O74 W21 O73 87.2(5) . .
O73 W21 O94 85.2(5) . .
O77 W21 O74 154.1(5) . .
O77 W21 O94 70.9(5) . .
O77 W21 O73 86.0(6) . .
O77 W21 O78 90.2(6) . .
O71 W21 O74 104.2(6) . .
O71 W21 O94 169.6(6) . .
O71 W21 O73 102.0(6) . .
O71 W21 O77 101.7(6) . .
O71 W21 O78 102.3(6) . .
O78 W21 O74 85.8(6) . .
O78 W21 O94 71.0(5) . .
O78 W21 O73 155.7(5) . .
O84 W24 O93 84.0(5) . .
O84 W24 O76 84.5(6) . .
O84 W24 O82 157.2(6) . .
O76 W24 O93 73.3(5) . .
O82 W24 O93 74.0(5) . .
O82 W24 O76 83.7(5) . .
O83 W24 O84 101.7(6) . .
O83 W24 O93 169.9(6) . .
O83 W24 O76 98.8(6) . .
O83 W24 O82 99.3(6) . .
O83 W24 O97 103.1(6) . .
O97 W24 O84 92.3(6) . .
O97 W24 O93 84.8(5) . .
O97 W24 O76 158.0(6) . .
O97 W24 O82 91.5(6) . .
O84 W25 O94 84.1(5) . .
O84 W25 O77 83.3(5) . .
O84 W25 O86 155.1(6) . .
O77 W25 O94 72.9(5) . .
O86 W25 O94 71.9(5) . .
O86 W25 O77 83.4(6) . .
O85 W25 O84 102.2(7) . .
O85 W25 O94 169.5(6) . .
O85 W25 O77 99.3(6) . .
O85 W25 O86 100.6(7) . .
O85 W25 O98 103.8(6) . .
O98 W25 O84 91.9(6) . .
O98 W25 O94 84.1(5) . .
O98 W25 O77 156.9(6) . .
O98 W25 O86 92.2(6) . .
O72 W20 O93 83.5(4) . .
O76 W20 O72 153.5(5) . .
O76 W20 O93 70.3(5) . .
O76 W20 O73 86.4(6) . .
O76 W20 O75 90.1(6) . .
O73 W20 O72 87.5(5) . .
O73 W20 O93 84.7(5) . .
O75 W20 O72 85.4(5) . .
O75 W20 O93 72.5(5) . .
O75 W20 O73 156.7(5) . .
O70 W20 O72 103.9(6) . .
O70 W20 O93 169.4(5) . .
O70 W20 O76 102.5(6) . .
O70 W20 O73 102.9(6) . .
O70 W20 O75 100.4(6) . .
O99 W26 O88 90.5(5) . .
O99 W26 O94 81.4(5) . .
O99 W26 O86 91.9(6) . .
O99 W26 O78 155.4(6) . .
O88 W26 O94 85.3(5) . .
O88 W26 O86 157.1(6) . .
O88 W26 O78 85.2(5) . .
O86 W26 O94 72.6(5) . .
O86 W26 O78 83.2(6) . .
O87 W26 O99 107.0(6) . .
O87 W26 O88 103.1(7) . .
O87 W26 O94 167.9(6) . .
O87 W26 O86 98.0(7) . .
O87 W26 O78 97.6(6) . .
O78 W26 O94 74.1(5) . .
Ce3 Ce1 Ce4 63.92(3) . .
Ce3 Ce1 Ce2 60.58(3) . .
Ce2 Ce1 Ce4 93.17(3) . .
O111 Ce1 Ce3 107.5(3) . .
O111 Ce1 Ce4 149.4(3) . .
O111 Ce1 Ce2 108.2(3) . .
O111 Ce1 O118 69.8(4) . 2_576
O111 Ce1 O102 141.3(4) . .
O111 Ce1 O109 69.3(5) . .
O118 Ce1 Ce3 46.8(3) 2_576 .
O118 Ce1 Ce4 86.0(3) 2_576 .
O118 Ce1 Ce2 98.2(3) 2_576 .
O104 Ce1 Ce3 38.8(3) . .
O104 Ce1 Ce4 26.1(3) . .
O104 Ce1 Ce2 83.5(3) . .
O104 Ce1 O111 133.2(4) . .
O104 Ce1 O118 63.7(4) . 2_576
O104 Ce1 O105 83.5(4) . .
O104 Ce1 O102 68.7(4) . .
O104 Ce1 O97 87.8(5) . .
O104 Ce1 O98 141.6(4) . .
O104 Ce1 O109 131.0(4) . .
O107 Ce1 Ce3 38.1(4) . .
O107 Ce1 Ce4 97.1(3) . .
O107 Ce1 Ce2 35.7(3) . .
O107 Ce1 O111 88.7(4) . .
O107 Ce1 O118 63.2(4) . 2_576
O107 Ce1 O104 75.1(5) . .
O107 Ce1 O105 73.1(4) . .
O107 Ce1 O102 129.9(4) . .
O107 Ce1 O97 139.5(5) . .
O107 Ce1 O98 135.8(5) . .
O107 Ce1 O109 61.0(5) . .
O105 Ce1 Ce3 84.0(3) . .
O105 Ce1 Ce4 76.3(3) . .
O105 Ce1 Ce2 38.6(3) . .
O105 Ce1 O111 133.7(5) . .
O105 Ce1 O118 130.2(4) . 2_576
O105 Ce1 O102 69.6(4) . .
O105 Ce1 O97 141.9(5) . .
O105 Ce1 O98 85.8(4) . .
O105 Ce1 O109 64.6(5) . .
O102 Ce1 Ce3 105.2(2) . .
O102 Ce1 Ce4 42.6(2) . .
O102 Ce1 Ce2 105.5(2) . .
O102 Ce1 O118 123.2(4) . 2_576
O102 Ce1 O109 124.9(4) . .
O97 Ce1 Ce3 111.1(3) . .
O97 Ce1 Ce4 79.6(3) . .
O97 Ce1 Ce2 171.1(3) . .
O97 Ce1 O111 76.7(5) . .
O97 Ce1 O118 76.3(4) . 2_576
O97 Ce1 O102 72.7(4) . .
O97 Ce1 O98 78.4(5) . .
O97 Ce1 O109 140.0(5) . .
O98 Ce1 Ce3 169.6(3) . .
O98 Ce1 Ce4 115.5(3) . .
O98 Ce1 Ce2 109.7(3) . .
O98 Ce1 O111 78.3(4) . .
O98 Ce1 O118 142.9(4) . 2_576
O98 Ce1 O102 73.0(4) . .
O98 Ce1 O109 74.8(5) . .
O109 Ce1 Ce3 98.8(3) . .
O109 Ce1 Ce4 139.0(3) . .
O109 Ce1 Ce2 48.2(3) . .
O109 Ce1 O118 109.4(5) . 2_576
Ce1 Ce3 Ce2 59.95(3) . .
W30 Ce3 Ce1 75.34(3) 2_576 .
W30 Ce3 Ce2 102.41(4) 2_576 .
O31 Ce3 Ce1 171.9(3) . .
O31 Ce3 Ce2 112.6(3) . .
O31 Ce3 W30 110.6(3) . 2_576
O31 Ce3 O108 74.5(4) . .
O31 Ce3 O118 137.6(4) . 2_576
O31 Ce3 O34 73.7(4) . .
O31 Ce3 O106 89.8(4) . .
O31 Ce3 O104 142.5(4) . .
O108 Ce3 Ce1 100.5(3) . .
O108 Ce3 Ce2 48.6(3) . .
O108 Ce3 W30 89.0(3) . 2_576
O108 Ce3 O34 121.3(3) . .
O117 Ce3 Ce1 104.7(3) 2_576 .
O117 Ce3 Ce2 106.0(4) 2_576 .
O117 Ce3 W30 32.3(3) 2_576 2_576
O117 Ce3 O31 80.0(4) 2_576 .
O117 Ce3 O108 70.5(4) 2_576 .
O117 Ce3 O118 65.3(4) 2_576 2_576
O117 Ce3 O34 145.5(4) 2_576 .
O117 Ce3 O32 79.9(5) 2_576 .
O117 Ce3 O106 133.8(5) 2_576 .
O117 Ce3 O104 130.8(4) 2_576 .
O117 Ce3 O107 86.3(5) 2_576 .
O118 Ce3 Ce1 50.1(3) 2_576 .
O118 Ce3 Ce2 100.4(3) 2_576 .
O118 Ce3 W30 33.3(3) 2_576 2_576
O118 Ce3 O108 112.8(4) 2_576 .
O118 Ce3 O34 124.0(4) 2_576 .
O34 Ce3 Ce1 104.4(2) . .
O34 Ce3 Ce2 104.4(2) . .
O34 Ce3 W30 148.4(2) . 2_576
O32 Ce3 Ce1 111.5(3) . .
O32 Ce3 Ce2 170.4(3) . .
O32 Ce3 W30 78.4(3) . 2_576
O32 Ce3 O31 75.7(4) . .
O32 Ce3 O108 140.9(4) . .
O32 Ce3 O118 74.9(4) . 2_576
O32 Ce3 O34 72.4(4) . .
O32 Ce3 O106 140.8(4) . .
O32 Ce3 O104 88.2(4) . .
O32 Ce3 O107 139.8(4) . .
O106 Ce3 Ce1 82.2(3) . .
O106 Ce3 Ce2 38.1(3) . .
O106 Ce3 W30 140.4(3) . 2_576
O106 Ce3 O108 63.4(4) . .
O106 Ce3 O118 131.7(4) . 2_576
O106 Ce3 O34 68.6(4) . .
O106 Ce3 O104 81.7(4) . .
O104 Ce3 Ce1 37.6(3) . .
O104 Ce3 Ce2 82.2(3) . .
O104 Ce3 W30 98.5(3) . 2_576
O104 Ce3 O108 130.6(4) . .
O104 Ce3 O118 65.4(4) . 2_576
O104 Ce3 O34 69.3(4) . .
O107 Ce3 Ce1 36.9(3) . .
O107 Ce3 Ce2 35.7(3) . .
O107 Ce3 W30 70.3(3) . 2_576
O107 Ce3 O31 138.6(5) . .
O107 Ce3 O108 64.1(4) . .
O107 Ce3 O118 65.1(4) . 2_576
O107 Ce3 O34 128.2(4) . .
O107 Ce3 O106 72.2(4) . .
O107 Ce3 O104 72.8(4) . .
Ce1 Ce4 Ce3 54.17(3) . .
Ce1 Ce4 Ce6 87.39(3) . .
Ce6 Ce4 Ce3 59.63(3) . .
Ce5 Ce4 Ce1 60.34(3) . .
Ce5 Ce4 Ce3 87.70(3) . .
Ce5 Ce4 Ce6 60.30(3) . .
O101 Ce4 Ce1 117.5(3) . .
O101 Ce4 Ce3 169.4(3) . .
O101 Ce4 Ce6 116.4(3) . .
O101 Ce4 Ce5 82.0(3) . .
O101 Ce4 O34 141.7(4) . .
O101 Ce4 O96 73.8(4) . .
O101 Ce4 O102 72.8(4) . .
O34 Ce4 Ce1 96.1(3) . .
O34 Ce4 Ce3 43.2(2) . .
O34 Ce4 Ce6 43.3(2) . .
O34 Ce4 Ce5 101.2(2) . .
O103 Ce4 Ce1 80.6(3) . .
O103 Ce4 Ce3 80.1(3) . .
O103 Ce4 Ce6 31.2(3) . .
O103 Ce4 Ce5 31.9(3) . .
O103 Ce4 O101 92.4(4) . .
O103 Ce4 O34 74.5(4) . .
O103 Ce4 O28 88.3(4) . .
O103 Ce4 O96 147.2(4) . .
O103 Ce4 O33 143.8(4) . .
O103 Ce4 O102 76.4(4) . .
O28 Ce4 Ce1 165.1(3) . .
O28 Ce4 Ce3 114.3(3) . .
O28 Ce4 Ce6 78.0(3) . .
O28 Ce4 Ce5 113.4(3) . .
O28 Ce4 O101 72.6(4) . .
O28 Ce4 O34 71.2(4) . .
O28 Ce4 O96 114.3(4) . .
O28 Ce4 O33 74.6(4) . .
O28 Ce4 O102 141.3(4) . .
O96 Ce4 Ce1 79.9(3) . .
O96 Ce4 Ce3 108.7(3) . .
O96 Ce4 Ce6 166.7(3) . .
O96 Ce4 Ce5 115.5(3) . .
O96 Ce4 O34 133.7(4) . .
O96 Ce4 O102 71.2(4) . .
O33 Ce4 Ce1 109.0(3) . .
O33 Ce4 Ce3 78.5(3) . .
O33 Ce4 Ce6 112.8(3) . .
O33 Ce4 Ce5 166.1(3) . .
O33 Ce4 O101 111.7(4) . .
O33 Ce4 O34 69.8(4) . .
O33 Ce4 O96 68.2(4) . .
O33 Ce4 O102 135.4(4) . .
O104 Ce4 Ce1 27.7(3) . .
O104 Ce4 Ce3 27.7(3) . .
O104 Ce4 Ce6 77.2(3) . .
O104 Ce4 Ce5 77.8(3) . .
O104 Ce4 O101 145.0(4) . .
O104 Ce4 O34 70.9(4) . .
O104 Ce4 O103 85.3(4) . .
O104 Ce4 O28 142.0(4) . .
O104 Ce4 O96 89.5(4) . .
O104 Ce4 O33 89.0(4) . .
O104 Ce4 O102 72.7(4) . .
O102 Ce4 Ce1 45.0(3) . .
O102 Ce4 Ce3 98.0(3) . .
O102 Ce4 Ce6 102.6(3) . .
O102 Ce4 Ce5 44.5(3) . .
O102 Ce4 O34 134.7(4) . .
O14 As1 O13 103.1(6) . .
O14 As1 O15 105.1(5) . .
O14 As1 O34 115.5(6) . .
O15 As1 O13 102.1(5) . .
O34 As1 O13 115.5(6) . .
O34 As1 O15 113.9(6) . .
O93 As3 O92 104.1(6) . .
O93 As3 O94 103.3(6) . .
O92 As3 O94 104.5(6) . .
O102 As3 O93 113.7(6) . .
O102 As3 O92 113.9(6) . .
O102 As3 O94 116.0(6) . .
O65 W17 O49 82.7(5) . .
O65 W17 O57 91.7(6) . .
O65 W17 O59 90.6(6) . .
O65 W17 O44 155.7(6) . .
O58 W17 O65 105.1(6) . .
O58 W17 O49 168.5(6) . .
O58 W17 O57 98.1(6) . .
O58 W17 O59 103.6(6) . .
O58 W17 O44 99.3(6) . .
O57 W17 O49 72.9(5) . .
O57 W17 O44 84.7(6) . .
O59 W17 O49 84.5(5) . .
O59 W17 O57 156.8(6) . .
O59 W17 O44 83.8(6) . .
O44 W17 O49 73.2(5) . .
O64 W16 O55 91.5(6) . .
O64 W16 O43 156.8(6) . .
O64 W16 O49 83.8(5) . .
O64 W16 O57 92.7(5) . .
O55 W16 O43 83.8(6) . .
O55 W16 O49 85.1(5) . .
O55 W16 O57 156.7(6) . .
O56 W16 O64 105.0(6) . .
O56 W16 O55 101.6(6) . .
O56 W16 O43 98.2(6) . .
O56 W16 O49 168.6(6) . .
O56 W16 O57 99.4(6) . .
O43 W16 O49 73.2(5) . .
O57 W16 O43 83.4(5) . .
O57 W16 O49 72.7(5) . .
O55 W15 O42 85.8(6) . .
O55 W15 O48 85.8(5) . .
O55 W15 O53 157.7(6) . .
O42 W15 O48 73.7(5) . .
O63 W15 O55 90.4(6) . .
O63 W15 O42 156.0(5) . .
O63 W15 O48 82.4(5) . .
O63 W15 O53 92.2(6) . .
O54 W15 O55 101.7(6) . .
O54 W15 O42 97.8(6) . .
O54 W15 O63 106.2(6) . .
O54 W15 O48 168.5(6) . .
O54 W15 O53 98.9(6) . .
O53 W15 O42 82.8(6) . .
O53 W15 O48 72.6(5) . .
O41 W14 O48 72.9(5) . .
O62 W14 O41 159.0(6) . .
O62 W14 O48 86.1(5) . .
O62 W14 O51 92.3(6) . .
O62 W14 O53 91.7(6) . .
O51 W14 O41 85.1(6) . .
O51 W14 O48 84.9(5) . .
O51 W14 O53 155.2(6) . .
O52 W14 O41 97.4(7) . .
O52 W14 O62 103.5(7) . .
O52 W14 O48 167.2(6) . .
O52 W14 O51 102.9(7) . .
O52 W14 O53 99.9(6) . .
O53 W14 O41 82.5(6) . .
O53 W14 O48 71.0(5) . .
O66 W18 O47 82.4(5) . .
O66 W18 O59 90.7(6) . .
O66 W18 O61 91.2(6) . .
O66 W18 O45 156.2(6) . .
O59 W18 O47 84.7(5) . .
O59 W18 O61 158.1(6) . .
O59 W18 O45 84.8(6) . .
O61 W18 O47 73.9(5) . .
O61 W18 O45 84.6(6) . .
O45 W18 O47 73.9(5) . .
O60 W18 O66 106.3(7) . .
O60 W18 O47 169.1(6) . .
O60 W18 O59 101.5(6) . .
O60 W18 O61 98.9(6) . .
O60 W18 O45 97.6(6) . .
O67 W13 O47 84.9(6) . .
O67 W13 O61 91.2(6) . .
O67 W13 O46 158.0(6) . .
O67 W13 O51 92.2(6) . .
O61 W13 O47 71.7(5) . .
O61 W13 O46 84.2(6) . .
O46 W13 O47 73.3(6) . .
O51 W13 O47 84.5(5) . .
O51 W13 O61 155.6(6) . .
O51 W13 O46 83.6(6) . .
O50 W13 O67 103.8(7) . .
O50 W13 O47 169.1(6) . .
O50 W13 O61 101.2(7) . .
O50 W13 O46 98.2(7) . .
O50 W13 O51 101.5(7) . .
Ce3 Ce6 Ce2 54.98(3) . .
Ce3 Ce6 Ce5 88.17(3) . .
Ce4 Ce6 Ce3 61.01(3) . .
Ce4 Ce6 Ce2 88.15(3) . .
Ce4 Ce6 Ce5 59.77(3) . .
Ce5 Ce6 Ce2 60.03(3) . .
O64 Ce6 Ce3 166.4(3) . .
O64 Ce6 Ce4 113.6(3) . .
O64 Ce6 Ce2 114.3(3) . .
O64 Ce6 Ce5 78.6(3) . .
O64 Ce6 O29 72.6(4) . .
O64 Ce6 O68 71.1(4) . .
O64 Ce6 O30 113.6(4) . .
O64 Ce6 O34 142.2(4) . .
O64 Ce6 O63 73.5(4) . .
O29 Ce6 Ce3 116.7(3) . .
O29 Ce6 Ce4 81.1(3) . .
O29 Ce6 Ce2 169.0(3) . .
O29 Ce6 Ce5 115.4(3) . .
O29 Ce6 O68 141.4(4) . .
O29 Ce6 O30 73.5(4) . .
O29 Ce6 O34 73.1(4) . .
O68 Ce6 Ce3 97.1(2) . .
O68 Ce6 Ce4 101.6(2) . .
O68 Ce6 Ce2 43.4(2) . .
O68 Ce6 Ce5 44.1(2) . .
O30 Ce6 Ce3 79.4(3) . .
O30 Ce6 Ce4 115.2(3) . .
O30 Ce6 Ce2 109.5(3) . .
O30 Ce6 Ce5 167.2(3) . .
O30 Ce6 O68 134.2(4) . .
O30 Ce6 O34 70.7(4) . .
O34 Ce6 Ce3 44.0(3) . .
O34 Ce6 Ce4 44.9(2) . .
O34 Ce6 Ce2 97.6(3) . .
O34 Ce6 Ce5 102.2(2) . .
O34 Ce6 O68 134.7(3) . .
O103 Ce6 Ce3 81.1(3) . .
O103 Ce6 Ce4 31.0(3) . .
O103 Ce6 Ce2 80.8(3) . .
O103 Ce6 Ce5 31.6(3) . .
O103 Ce6 O64 89.2(4) . .
O103 Ce6 O29 91.0(4) . .
O103 Ce6 O68 75.8(4) . .
O103 Ce6 O30 145.9(4) . .
O103 Ce6 O34 75.9(4) . .
O103 Ce6 O63 144.8(4) . .
O106 Ce6 Ce3 28.2(3) . .
O106 Ce6 Ce4 78.4(3) . .
O106 Ce6 Ce2 28.0(3) . .
O106 Ce6 Ce5 77.7(3) . .
O106 Ce6 O64 142.2(5) . .
O106 Ce6 O29 144.8(4) . .
O106 Ce6 O68 71.4(4) . .
O106 Ce6 O30 89.8(4) . .
O106 Ce6 O34 72.1(4) . .
O106 Ce6 O103 85.9(4) . .
O106 Ce6 O63 89.5(4) . .
O63 Ce6 Ce3 109.4(3) . .
O63 Ce6 Ce4 167.0(3) . .
O63 Ce6 Ce2 78.9(3) . .
O63 Ce6 Ce5 113.4(3) . .
O63 Ce6 O29 111.7(4) . .
O63 Ce6 O68 69.7(4) . .
O63 Ce6 O30 68.8(4) . .
O63 Ce6 O34 135.2(4) . .
Ce1 Ce2 Ce3 59.47(3) . .
O67 Ce2 Ce1 112.0(3) . .
O67 Ce2 Ce3 171.2(3) . .
O67 Ce2 O108 140.2(4) . .
O67 Ce2 O68 73.7(4) . .
O67 Ce2 W29 81.0(3) . .
O67 Ce2 O110 78.7(5) . .
O67 Ce2 O109 75.1(5) . .
O108 Ce2 Ce1 99.5(3) . .
O108 Ce2 Ce3 47.9(3) . .
O108 Ce2 W29 85.7(3) . .
O68 Ce2 Ce1 105.0(2) . .
O68 Ce2 Ce3 105.4(3) . .
O68 Ce2 O108 121.8(3) . .
O68 Ce2 W29 151.8(3) . .
O68 Ce2 O109 124.6(4) . .
O106 Ce2 Ce1 81.6(3) . .
O106 Ce2 Ce3 37.9(3) . .
O106 Ce2 O67 143.2(4) . .
O106 Ce2 O108 62.7(4) . .
O106 Ce2 O68 69.8(4) . .
O106 Ce2 O105 82.1(4) . .
O106 Ce2 O62 89.8(4) . .
O106 Ce2 W29 135.5(3) . .
O106 Ce2 O110 132.8(5) . .
O106 Ce2 O109 130.5(5) . .
O107 Ce2 Ce1 36.0(3) . .
O107 Ce2 Ce3 37.1(3) . .
O107 Ce2 O67 137.3(5) . .
O107 Ce2 O108 64.4(4) . .
O107 Ce2 O68 129.9(4) . .
O107 Ce2 O106 73.4(4) . .
O107 Ce2 O105 72.8(4) . .
O107 Ce2 O62 137.9(4) . .
O107 Ce2 W29 64.6(4) . .
O107 Ce2 O110 84.6(5) . .
O107 Ce2 O109 62.3(5) . .
O105 Ce2 Ce1 37.9(3) . .
O105 Ce2 Ce3 82.6(3) . .
O105 Ce2 O67 88.9(4) . .
O105 Ce2 O108 130.2(4) . .
O105 Ce2 O68 69.6(4) . .
O105 Ce2 W29 98.2(3) . .
O105 Ce2 O110 130.5(5) . .
O105 Ce2 O109 65.2(5) . .
O62 Ce2 Ce1 170.9(3) . .
O62 Ce2 Ce3 111.6(3) . .
O62 Ce2 O67 76.8(5) . .
O62 Ce2 O108 73.6(4) . .
O62 Ce2 O68 74.7(4) . .
O62 Ce2 O105 144.1(4) . .
O62 Ce2 W29 111.5(3) . .
O62 Ce2 O110 79.2(5) . .
O62 Ce2 O109 138.1(5) . .
W29 Ce2 Ce1 73.12(5) . .
W29 Ce2 Ce3 97.69(6) . .
O110 Ce2 Ce1 104.2(4) . .
O110 Ce2 Ce3 105.0(4) . .
O110 Ce2 O108 70.2(5) . .
O110 Ce2 O68 145.5(5) . .
O110 Ce2 W29 32.9(3) . .
O110 Ce2 O109 65.3(5) . .
O109 Ce2 Ce1 49.6(4) . .
O109 Ce2 Ce3 99.0(4) . .
O109 Ce2 O108 111.6(4) . .
O109 Ce2 W29 33.6(4) . .
Ce1 Ce5 Ce6 86.91(3) . .
Ce1 Ce5 Ce2 54.63(3) . .
Ce4 Ce5 Ce1 59.84(3) . .
Ce4 Ce5 Ce6 59.93(3) . .
Ce4 Ce5 Ce2 88.31(3) . .
Ce6 Ce5 Ce2 60.16(3) . .
O66 Ce5 Ce1 108.9(3) . .
O66 Ce5 Ce4 166.7(3) . .
O66 Ce5 Ce6 115.0(3) . .
O66 Ce5 Ce2 78.8(3) . .
O66 Ce5 O68 70.6(4) . .
O66 Ce5 O102 135.5(4) . .
O99 Ce5 Ce1 80.1(3) . .
O99 Ce5 Ce4 113.9(3) . .
O99 Ce5 Ce6 166.9(3) . .
O99 Ce5 Ce2 109.7(3) . .
O99 Ce5 O66 68.1(4) . .
O99 Ce5 O68 134.7(4) . .
O99 Ce5 O103 145.0(4) . .
O99 Ce5 O100 73.7(4) . .
O99 Ce5 O102 71.6(4) . .
O68 Ce5 Ce1 96.7(2) . .
O68 Ce5 Ce4 102.4(3) . .
O68 Ce5 Ce6 44.7(3) . .
O68 Ce5 Ce2 43.4(2) . .
O68 Ce5 O102 134.4(3) . .
O103 Ce5 Ce1 79.8(3) . .
O103 Ce5 Ce4 31.3(3) . .
O103 Ce5 Ce6 31.4(3) . .
O103 Ce5 Ce2 80.8(3) . .
O103 Ce5 O66 146.2(4) . .
O103 Ce5 O68 76.1(4) . .
O103 Ce5 O102 73.9(4) . .
O100 Ce5 Ce1 115.0(3) . .
O100 Ce5 Ce4 78.6(3) . .
O100 Ce5 Ce6 114.1(3) . .
O100 Ce5 Ce2 166.6(3) . .
O100 Ce5 O66 114.0(5) . .
O100 Ce5 O68 142.3(4) . .
O100 Ce5 O103 89.3(4) . .
O100 Ce5 O102 70.5(4) . .
O65 Ce5 Ce1 167.2(3) . .
O65 Ce5 Ce4 115.3(3) . .
O65 Ce5 Ce6 80.7(3) . .
O65 Ce5 Ce2 115.3(3) . .
O65 Ce5 O66 73.9(5) . .
O65 Ce5 O99 112.2(4) . .
O65 Ce5 O68 72.2(4) . .
O65 Ce5 O103 91.1(4) . .
O65 Ce5 O100 73.5(4) . .
O65 Ce5 O102 140.9(4) . .
O105 Ce5 Ce1 27.6(3) . .
O105 Ce5 Ce4 77.9(3) . .
O105 Ce5 Ce6 77.9(3) . .
O105 Ce5 Ce2 28.5(3) . .
O105 Ce5 O66 89.0(5) . .
O105 Ce5 O99 89.6(4) . .
O105 Ce5 O68 71.9(4) . .
O105 Ce5 O103 85.7(4) . .
O105 Ce5 O100 142.4(4) . .
O105 Ce5 O65 143.7(4) . .
O105 Ce5 O102 72.3(4) . .
O102 Ce5 Ce1 44.8(3) . .
O102 Ce5 Ce4 42.6(2) . .
O102 Ce5 Ce6 100.4(2) . .
O102 Ce5 Ce2 98.0(2) . .
O68 As2 O47 115.4(6) . .
O68 As2 O49 114.6(7) . .
O68 As2 O48 113.8(6) . .
O47 As2 O49 103.2(7) . .
O47 As2 O48 104.5(7) . .
O48 As2 O49 103.9(6) . .
O41 W11 O42 88.3(6) . .
O41 W11 O38 83.7(6) . .
O42 W11 O38 154.0(6) . .
O39 W11 O41 154.1(6) . .
O39 W11 O42 84.1(6) . .
O39 W11 O38 92.4(6) . .
O36 W11 O41 103.1(6) . .
O36 W11 O42 102.8(6) . .
O36 W11 O39 102.8(6) . .
O36 W11 O38 103.1(7) . .
O39 W12 O49 84.0(5) . .
O40 W12 O39 89.8(5) . .
O40 W12 O49 84.0(5) . .
O43 W12 O39 85.2(5) . .
O43 W12 O40 155.2(5) . .
O43 W12 O49 71.3(5) . .
O43 W12 O44 90.8(6) . .
O37 W12 O39 103.0(6) . .
O37 W12 O40 102.0(7) . .
O37 W12 O43 102.8(7) . .
O37 W12 O49 170.7(6) . .
O37 W12 O44 102.5(7) . .
O44 W12 O39 154.4(6) . .
O44 W12 O40 83.3(6) . .
O44 W12 O49 70.8(5) . .
O40 W10 O38 91.8(6) . .
O35 W10 O40 103.4(7) . .
O35 W10 O38 103.2(7) . .
O35 W10 O46 102.5(7) . .
O35 W10 O45 101.9(7) . .
O46 W10 O40 154.1(6) . .
O46 W10 O38 83.3(6) . .
O46 W10 O45 91.2(6) . .
O45 W10 O40 82.4(6) . .
O45 W10 O38 154.9(6) . .
O111 W28 O113 95.9(6) . .
O111 W28 O115 86.6(5) . 2_576
O111 W28 O115 157.7(5) . .
O111 W28 O112 97.4(6) . .
O113 W28 O115 77.4(5) . .
O113 W28 O115 81.0(5) . 2_576
O113 W28 O112 153.6(5) . .
O115 W28 O115 71.4(5) . 2_576
O112 W28 O115 81.6(5) . .
O112 W28 O115 77.2(5) . 2_576
O116 W28 O111 106.0(6) . .
O116 W28 O113 99.5(5) . .
O116 W28 O115 167.2(5) . 2_576
O116 W28 O115 96.1(5) . .
O116 W28 O112 98.5(5) . .
O117 W30 Ce3 40.3(4) . 2_576
O117 W30 O113 89.5(5) . .
O117 W30 O115 89.8(5) . .
O117 W30 O112 162.4(6) . 2_576
O118 W30 Ce3 51.0(4) . 2_576
O118 W30 O117 90.8(5) . .
O118 W30 O113 158.5(6) . .
O118 W30 O115 88.3(5) . .
O118 W30 O112 90.6(5) . 2_576
O113 W30 Ce3 123.8(3) . 2_576
O113 W30 O115 70.2(5) . .
O115 W30 Ce3 83.5(3) . 2_576
O112 W30 Ce3 135.6(3) 2_576 2_576
O112 W30 O113 82.9(5) 2_576 .
O112 W30 O115 72.7(5) 2_576 .
O119 W30 Ce3 112.3(6) . 2_576
O119 W30 O117 101.8(7) . .
O119 W30 O118 102.1(8) . .
O119 W30 O113 98.9(7) . .
O119 W30 O115 164.2(7) . .
O119 W30 O112 95.0(7) . 2_576
W2 O5 W3 153.8(7) . .
W13 O67 Ce2 154.2(7) . .
W18 O66 Ce5 156.3(8) . .
W16 O64 Ce6 156.8(6) . .
W2 O7 W5 126.0(7) . .
W15 O55 W16 146.1(7) . .
W5 O14 W2 90.9(4) . .
W5 O14 W6 91.7(4) . .
W6 O14 W2 90.2(4) . .
As1 O14 W2 128.9(6) . .
As1 O14 W5 122.8(5) . .
As1 O14 W6 122.0(6) . .
W22 O101 Ce4 157.5(6) . .
W6 O29 Ce6 157.8(6) . .
W5 O19 W6 122.7(6) . .
W3 O9 W7 125.2(6) . .
W8 O31 Ce3 156.1(7) . .
Ce3 O108 Ce2 83.5(3) . .
Ce3 O108 Na9 107.2(5) . .
Ce2 O108 Na9 105.4(5) . .
W21 O74 W19 151.6(7) . .
W24 O84 W25 147.6(7) . .
W1 O4 W2 152.7(7) . .
W19 O72 W20 151.7(8) . .
W22 O91 Na4 160.3(12) . .
W2 O2 Na3 155.6(7) . 2_677
W26 O99 Ce5 159.2(7) . .
W23 O93 W20 89.1(4) . .
W24 O93 W23 92.8(4) . .
W24 O93 W20 90.6(4) . .
As3 O93 W23 121.7(6) . .
As3 O93 W24 123.9(7) . .
As3 O93 W20 128.4(6) . .
Ce2 O68 Ce6 92.1(3) . .
Ce2 O68 Ce5 92.6(3) . .
Ce5 O68 Ce6 91.1(4) . .
As2 O68 Ce6 124.1(6) . .
As2 O68 Ce2 124.3(6) . .
As2 O68 Ce5 123.2(6) . .
W9 O13 W1 91.3(4) . .
W4 O13 W1 91.2(4) . .
W4 O13 W9 92.9(4) . .
As1 O13 W1 129.6(6) . .
As1 O13 W9 121.8(7) . .
As1 O13 W4 120.3(6) . .
W7 O15 W8 93.6(4) . .
As1 O15 W7 121.0(6) . .
As1 O15 W8 123.7(6) . .
W1 O12 W4 122.9(6) . .
W1 O12 Na6 117.6(6) . .
W4 O12 Na6 107.3(6) . .
W6 O21 W7 146.3(7) . .
O89 Na1 Na2 94.7(4) . .
O89 Na1 OW5 81.1(6) . .
O89 Na1 OW1 77.5(6) . .
OW4 Na1 O89 89.2(5) . .
OW4 Na1 Na2 42.2(4) . .
OW4 Na1 OW5 83.1(6) . .
OW4 Na1 OW1 91.9(6) . .
OW2 Na1 O89 170.5(6) . .
OW2 Na1 Na2 83.8(4) . .
OW2 Na1 OW4 83.4(5) . .
OW2 Na1 OW5 103.7(6) . .
OW2 Na1 OW1 96.8(7) . .
OW5 Na1 Na2 43.3(4) . .
OW1 Na1 Na2 133.9(5) . .
OW1 Na1 OW5 158.1(7) . .
OW3 Na1 O89 90.1(8) . .
OW3 Na1 Na2 133.0(8) . .
OW3 Na1 OW4 175.1(10) . .
OW3 Na1 OW2 97.8(8) . .
OW3 Na1 OW5 92.0(9) . .
OW3 Na1 OW1 92.7(9) . .
W2 O8 W6 126.6(6) . .
W4 O17 W5 146.6(8) . .
W30 O117 Ce3 107.4(6) . 2_576
W28 O111 Ce1 145.8(7) . .
Ce3 O118 Ce1 83.1(4) 2_576 2_576
Ce3 O118 Na10 104.5(5) 2_576 .
W30 O118 Ce1 132.5(7) . 2_576
W30 O118 Ce3 95.8(5) . 2_576
W30 O118 Na10 125.0(7) . .
Na10 O118 Ce1 100.8(5) . 2_576
W7 O30 Ce6 157.6(7) . .
W28 O113 W30 115.0(6) . .
W28 O113 W29 113.7(6) . .
W29 O113 W30 91.1(5) . .
Ce3 O34 Ce4 92.8(3) . .
As1 O34 Ce3 123.9(5) . .
As1 O34 Ce4 122.8(6) . .
As1 O34 Ce6 123.7(5) . .
Ce6 O34 Ce3 92.9(4) . .
Ce6 O34 Ce4 91.8(3) . .
W6 O20 Na7 151.1(8) . .
W20 O76 W24 125.7(7) . .
Ce4 O103 Ce6 117.8(5) . .
Ce4 O103 Ce5 116.8(4) . .
Ce6 O103 Ce5 117.0(5) . .
W1 O6 W3 150.7(7) . .
W22 O90 W27 122.2(7) . .
W16 O56 Na7 148.9(8) . .
W1 O1 Na6 117.8(7) . 2_577
W9 O32 Ce3 156.0(6) . .
W18 O47 W13 92.2(5) . .
As2 O47 W18 123.3(7) . .
As2 O47 W13 121.5(7) . .
W5 O28 Ce4 154.9(7) . .
W26 O88 W27 145.6(7) . .
W9 O27 W4 121.0(6) . .
Ce3 O106 Ce2 104.0(5) . .
Ce6 O106 Ce3 126.3(6) . .
Ce6 O106 Ce2 126.7(5) . .
W23 O96 Ce4 157.3(7) . .
W22 O95 W23 147.5(7) . .
W22 O92 W19 90.7(4) . .
W27 O92 W22 92.1(4) . .
W27 O92 W19 90.3(4) . .
As3 O92 W22 123.0(6) . .
As3 O92 W19 129.1(6) . .
As3 O92 W27 121.4(7) . .
W24 O82 W23 120.9(6) . .
W28 O115 W28 108.6(5) . 2_576
W28 O115 W30 95.3(4) . .
W28 O115 W30 92.6(4) 2_576 .
W28 O115 W29 88.7(4) 2_576 2_576
W28 O115 W29 93.2(5) . 2_576
W30 O115 W29 170.5(6) . 2_576
W11 O41 W14 126.5(8) . .
W11 O42 W15 126.4(7) . .
W27 O100 Ce5 156.0(7) . .
W4 O33 Ce4 157.5(7) . .
W17 O65 Ce5 157.7(7) . .
W11 O39 W12 148.6(7) . .
Ce1 O104 Ce3 103.6(5) . .
Ce4 O104 Ce1 126.2(5) . .
Ce4 O104 Ce3 126.9(5) . .
W10 O40 W12 147.9(7) . .
W25 O94 W21 90.6(4) . .
W26 O94 W21 89.9(4) . .
W26 O94 W25 92.9(5) . .
As3 O94 W21 128.2(6) . .
As3 O94 W25 122.5(6) . .
As3 O94 W26 122.6(6) . .
W12 O43 W16 124.6(7) . .
W15 O63 Ce6 158.2(7) . .
W1 O11 W9 126.1(7) . .
W20 O73 W21 150.5(7) . .
W3 O10 W8 125.7(6) . .
W28 O112 W30 114.9(6) . 2_576
W28 O112 W29 112.6(6) . 2_576
W30 O112 W29 89.3(5) 2_576 2_576
Ce1 O107 Ce3 105.0(6) . .
Ce2 O107 Ce1 108.3(5) . .
Ce2 O107 Ce3 107.3(5) . .
W21 O77 W25 125.4(7) . .
W12 O37 Na8 152.0(10) . .
W19 O79 W27 123.9(7) . .
Ce1 O105 Ce2 103.4(5) . .
Ce5 O105 Ce1 127.1(6) . .
Ce5 O105 Ce2 125.8(5) . .
W8 O23 W7 121.6(6) . .
W26 O86 W25 122.3(8) . .
W17 O49 W12 90.4(4) . .
W16 O49 W17 92.9(5) . .
W16 O49 W12 90.8(4) . .
As2 O49 W17 122.4(6) . .
As2 O49 W16 122.4(7) . .
As2 O49 W12 128.1(7) . .
W11 O38 W10 146.5(9) . .
W26 O87 Na5 152.6(11) . .
W17 O57 W16 121.2(7) . .
W19 O80 W22 125.6(7) . .
W18 O59 W17 148.1(8) . .
W14 O62 Ce2 154.4(7) . .
W18 O61 W13 121.9(7) . .
W9 O25 W8 148.0(7) . .
W10 O46 W13 125.3(8) . .
W15 O48 W14 93.2(4) . .
As2 O48 W15 122.9(7) . .
As2 O48 W14 122.3(6) . .
W12 O44 W17 125.4(7) . .
Ce4 O102 Ce1 92.4(3) . .
Ce4 O102 Ce5 92.9(3) . .
As3 O102 Ce1 121.8(6) . .
As3 O102 Ce4 126.5(6) . .
As3 O102 Ce5 122.8(6) . .
Ce5 O102 Ce1 90.9(4) . .
W20 O75 W23 123.8(7) . .
W21 O78 W26 125.0(7) . .
W14 O51 W13 147.4(9) . .
W24 O97 Ce1 153.5(7) . .
W27 O89 Na1 136.7(8) . .
W25 O98 Ce1 153.9(7) . .
W10 O45 W18 124.8(7) . .
W18 O60 Na5 152.9(11) . .
O113 W29 Ce2 137.8(4) . .
O113 W29 O115 72.8(5) . 2_576
O113 W29 O112 80.5(5) . 2_576
O115 W29 Ce2 84.2(3) 2_576 .
O112 W29 Ce2 124.7(3) 2_576 .
O112 W29 O115 70.4(5) 2_576 2_576
O110 W29 Ce2 43.1(5) . .
O110 W29 O113 166.5(6) . .
O110 W29 O115 94.9(6) . 2_576
O110 W29 O112 90.0(6) . 2_576
O109 W29 Ce2 50.7(5) . .
O109 W29 O113 94.2(6) . .
O109 W29 O115 91.7(6) . 2_576
O109 W29 O112 162.0(7) . 2_576
O109 W29 O110 91.9(7) . .
O114 W29 Ce2 112.3(12) . .
O114 W29 O113 94.5(12) . .
O114 W29 O115 163.3(12) . 2_576
O114 W29 O112 97.3(13) . 2_576
O114 W29 O110 96.2(12) . .
O114 W29 O109 100.3(13) . .
W29 O110 Ce2 104.0(7) . .
Ce2 O109 Ce1 82.2(5) . .
W29 O109 Ce1 126.7(8) . .
W29 O109 Ce2 95.7(6) . .
W15 O53 W14 123.0(7) . .
Na1 Na2 Na3 105.4(3) . .
OW4 Na2 Na1 43.2(4) . .
OW4 Na2 OW5 84.7(6) . .
OW4 Na2 OW9 84.8(6) . .
OW4 Na2 OW6 90.8(6) . .
OW4 Na2 OW7 89.3(6) . .
OW4 Na2 OW8 176.3(7) . .
OW4 Na2 Na3 93.7(5) . .
OW5 Na2 Na1 44.0(4) . .
OW5 Na2 OW9 88.8(6) . .
OW5 Na2 OW6 83.7(5) . .
OW5 Na2 OW8 97.9(6) . .
OW5 Na2 Na3 125.8(5) . .
OW9 Na2 Na1 97.2(5) . .
OW9 Na2 Na3 145.1(5) . .
OW6 Na2 Na1 74.8(4) . .
OW6 Na2 OW9 171.6(6) . .
OW6 Na2 Na3 42.1(4) . .
OW7 Na2 Na1 126.1(5) . .
OW7 Na2 OW5 166.4(7) . .
OW7 Na2 OW9 102.8(6) . .
OW7 Na2 OW6 84.2(5) . .
OW7 Na2 OW8 87.6(6) . .
OW7 Na2 Na3 42.3(4) . .
OW8 Na2 Na1 138.4(5) . .
OW8 Na2 OW9 97.8(7) . .
OW8 Na2 OW6 86.9(6) . .
OW8 Na2 Na3 82.7(5) . .
Na2 OW4 Na1 94.6(6) . .
Na1 OW2 Na6 134.1(7) . 2_677
Na2 OW5 Na1 92.8(6) . .
Na1 OW1 Na4 114.7(11) . 2_677
Na3 OW6 Na2 95.4(5) . .
Na2 OW7 Na3 96.8(6) . .
O20 Na7 Na7 84.3(4) . 2_687
O20 Na7 OW21 84.5(6) . 2_687
O56 Na7 O20 85.1(5) . .
O56 Na7 Na7 142.5(7) . 2_687
O56 Na7 OW22 82.7(6) . .
O56 Na7 OW21 168.5(7) . 2_687
O56 Na7 OW21 100.3(7) . .
O56 Na7 OW23 89.4(8) . .
OW22 Na7 O20 167.8(7) . .
OW22 Na7 Na7 105.0(5) . 2_687
OW22 Na7 OW21 107.7(6) . 2_687
OW21 Na7 O20 87.1(6) . .
OW21 Na7 Na7 40.7(4) 2_687 2_687
OW21 Na7 Na7 43.3(5) . 2_687
OW21 Na7 OW22 94.3(7) . .
OW21 Na7 OW21 84.0(7) . 2_687
OW23 Na7 O20 87.5(8) . .
OW23 Na7 Na7 125.9(8) . 2_687
OW23 Na7 OW22 93.1(8) . .
OW23 Na7 OW21 85.3(8) . 2_687
OW23 Na7 OW21 168.4(9) . .
O2 Na3 Na2 104.3(4) 2_677 .
OW6 Na3 O2 96.3(5) . 2_677
OW6 Na3 Na2 42.5(4) . .
OW6 Na3 OW7 83.2(5) . .
OW6 Na3 OW11 90.7(7) . .
OW7 Na3 O2 99.6(6) . 2_677
OW7 Na3 Na2 40.9(4) . .
OW20 Na3 O2 88.7(6) 1_655 2_677
OW20 Na3 Na2 133.2(5) 1_655 .
OW20 Na3 OW6 92.2(6) 1_655 .
OW20 Na3 OW7 170.9(8) 1_655 .
OW20 Na3 OW11 91.7(7) 1_655 .
OW10 Na3 O2 80.1(6) . 2_677
OW10 Na3 Na2 127.8(5) . .
OW10 Na3 OW6 168.8(7) . .
OW10 Na3 OW7 86.9(6) . .
OW10 Na3 OW20 98.4(7) . 1_655
OW10 Na3 OW11 92.9(7) . .
OW11 Na3 O2 173.0(6) . 2_677
OW11 Na3 Na2 80.5(5) . .
OW11 Na3 OW7 80.6(7) . .
OW28 Na9 O108 116.8(13) . .
O118 Na10 Ce4 82.4(5) . 2_576
O12 Na6 O1 176.8(7) . 2_577
O12 Na6 OW2 115.0(7) . 2_677
O12 Na6 OW20 104.5(7) . .
OW2 Na6 O1 67.7(5) 2_677 2_577
OW2 Na6 OW20 120.4(7) 2_677 .
Na6 Na6 O12 93.1(7) 2_577 .
Na6 Na6 O1 88.2(8) 2_577 2_577
Na6 Na6 OW2 98.3(8) 2_577 2_677
Na6 Na6 OW20 122.8(9) 2_577 .
OW20 Na6 O1 72.4(6) . 2_577
OW26 Na8 O37 87.8(9) . .
OW24 Na8 O37 86.1(8) . .
OW24 Na8 OW26 173.5(11) . .
OW25 Na8 O37 84.0(11) . .
OW25 Na8 OW26 91.8(13) . .
OW25 Na8 OW24 89.6(12) . .
OW27 Na8 O37 116.4(18) . .
OW27 Na8 OW26 94.0(16) . .
OW27 Na8 OW24 87.0(16) . .
OW27 Na8 OW25 159(2) . .
Na7 OW21 Na7 96.0(7) . 2_687
O87 Na5 OW16 93.9(9) . .
O87 Na5 OW17 87.5(9) . .
O87 Na5 OW18 165.9(15) . .
O87 Na5 OW19 86.4(15) . .
O60 Na5 O87 77.9(7) . .
O60 Na5 OW16 89.7(9) . .
O60 Na5 OW17 164.9(10) . .
O60 Na5 OW18 93.0(10) . .
O60 Na5 OW19 96.0(15) . .
OW16 Na5 OW19 174.2(15) . .
OW17 Na5 OW16 87.4(11) . .
OW17 Na5 OW18 102.1(11) . .
OW17 Na5 OW19 86.8(14) . .
OW18 Na5 OW16 96.9(12) . .
OW18 Na5 OW19 83.8(16) . .
Na3 OW20 Na6 109.4(7) 1_455 .
O91 Na4 OW1 107.8(16) . 2_677
O91 Na4 OW13 77.5(12) . .
OW1 Na4 OW13 84.3(13) 2_677 .
OW12 Na4 O91 163.9(16) . .
OW12 Na4 OW1 74.4(12) . 2_677
OW12 Na4 OW13 87.0(12) . .
OW12 Na4 OW15 113.2(18) . .
OW15 Na4 O91 82.9(12) . .
OW15 Na4 OW1 82.5(13) . 2_677
OW15 Na4 OW13 152(2) . .
OW14 Na4 O91 86.7(17) . .
OW14 Na4 OW1 164(2) . 2_677
OW14 Na4 OW12 94(2) . .
OW14 Na4 OW13 106.2(18) . .
OW14 Na4 OW15 93(2) . .

loop_
_geom_bond_atom_site_label_1
_geom_bond_atom_site_label_2
_geom_bond_distance
_geom_bond_site_symmetry_2
W2 O5 1.906(12) .
W2 O7 1.889(11) .
W2 O14 2.520(12) .
W2 O4 1.919(12) .
W2 O2 1.706(14) .
W2 O8 1.882(12) .
W1 O4 1.900(12) .
W1 O13 2.485(12) .
W1 O12 1.905(11) .
W1 O6 1.896(12) .
W1 O1 1.722(14) .
W1 O11 1.888(13) .
W7 O9 1.997(12) .
W7 O15 2.332(11) .
W7 O21 1.937(13) .
W7 O30 1.790(12) .
W7 O23 1.966(12) .
W7 O22 1.744(12) .
W5 O18 1.735(13) .
W5 O7 2.002(12) .
W5 O14 2.344(11) .
W5 O19 1.924(12) .
W5 O17 1.920(12) .
W5 O28 1.818(13) .
W8 O31 1.818(12) .
W8 O24 1.721(13) .
W8 O15 2.335(12) .
W8 O10 2.002(12) .
W8 O23 1.929(12) .
W8 O25 1.936(12) .
W9 O13 2.361(12) .
W9 O32 1.812(12) .
W9 O27 1.942(12) .
W9 O11 2.001(13) .
W9 O26 1.700(14) .
W9 O25 1.908(12) .
W3 O5 1.925(12) .
W3 O9 1.873(12) .
W3 O3 1.737(13) .
W3 O6 1.948(12) .
W3 O10 1.898(12) .
W4 O13 2.341(11) .
W4 O12 2.023(12) .
W4 O17 1.914(12) .
W4 O27 1.974(12) .
W4 O33 1.792(12) .
W4 O16 1.712(13) .
W22 O101 1.799(12) .
W22 O91 1.717(14) .
W22 O90 1.939(13) .
W22 O95 1.898(12) .
W22 O92 2.367(13) .
W22 O80 2.012(12) .
W23 O81 1.722(14) .
W23 O93 2.378(12) .
W23 O96 1.803(12) .
W23 O95 1.930(12) .
W23 O82 1.986(13) .
W23 O75 2.001(12) .
W6 O14 2.370(11) .
W6 O29 1.781(12) .
W6 O19 1.928(12) .
W6 O21 1.919(12) .
W6 O8 1.999(13) .
W6 O20 1.724(13) .
W19 O74 1.937(13) .
W19 O72 1.917(12) .
W19 O92 2.500(12) .
W19 O79 1.898(13) .
W19 O80 1.882(13) .
W19 O69 1.726(15) .
W27 O90 1.954(14) .
W27 O88 1.938(13) .
W27 O92 2.367(12) .
W27 O100 1.812(12) .
W27 O79 2.014(12) .
W27 O89 1.730(13) .
W21 O74 1.911(13) .
W21 O94 2.521(11) .
W21 O73 1.929(13) .
W21 O77 1.878(14) .
W21 O71 1.733(14) .
W21 O78 1.895(13) .
W24 O84 1.921(14) .
W24 O93 2.331(12) .
W24 O76 1.997(13) .
W24 O82 1.935(13) .
W24 O83 1.749(14) .
W24 O97 1.809(12) .
W25 O84 1.945(14) .
W25 O94 2.347(13) .
W25 O77 2.018(13) .
W25 O86 1.950(14) .
W25 O85 1.715(16) .
W25 O98 1.788(12) .
W20 O72 1.922(12) .
W20 O93 2.530(11) .
W20 O76 1.887(14) .
W20 O73 1.912(13) .
W20 O75 1.905(13) .
W20 O70 1.695(14) .
W26 O99 1.807(11) .
W26 O88 1.922(14) .
W26 O94 2.335(12) .
W26 O86 1.925(14) .
W26 O87 1.709(16) .
W26 O78 1.976(12) .
Ce1 Ce3 3.5978(14) .
Ce1 Ce4 3.9150(16) .
Ce1 Ce2 3.6153(15) .
Ce1 O111 2.367(13) .
Ce1 O118 2.781(13) 2_576
Ce1 O104 2.256(12) .
Ce1 O107 2.238(12) .
Ce1 O105 2.285(11) .
Ce1 O102 2.772(12) .
Ce1 O97 2.286(13) .
Ce1 O98 2.308(12) .
Ce1 O109 2.777(18) .
Ce3 Ce2 3.6379(17) .
Ce3 W30 3.3831(15) 2_576
Ce3 O31 2.302(11) .
Ce3 O108 2.715(13) .
Ce3 O117 2.292(13) 2_576
Ce3 O118 2.641(12) 2_576
Ce3 O34 2.733(12) .
Ce3 O32 2.297(13) .
Ce3 O106 2.303(12) .
Ce3 O104 2.320(11) .
Ce3 O107 2.297(13) .
Ce4 Ce6 3.9203(14) .
Ce4 Ce5 3.9142(15) .
Ce4 O101 2.309(12) .
Ce4 O34 2.769(11) .
Ce4 O103 2.279(12) .
Ce4 O28 2.299(13) .
Ce4 O96 2.324(12) .
Ce4 O33 2.308(12) .
Ce4 O104 2.134(12) .
Ce4 O102 2.651(12) .
As1 O14 1.690(12) .
As1 O13 1.711(12) .
As1 O15 1.709(11) .
As1 O34 1.696(12) .
As3 O93 1.684(12) .
As3 O92 1.686(13) .
As3 O94 1.705(12) .
As3 O102 1.674(11) .
W17 O65 1.799(12) .
W17 O58 1.733(14) .
W17 O49 2.348(13) .
W17 O57 1.938(13) .
W17 O59 1.929(15) .
W17 O44 1.984(14) .
W16 O64 1.779(11) .
W16 O55 1.929(14) .
W16 O56 1.732(15) .
W16 O43 2.016(13) .
W16 O49 2.342(14) .
W16 O57 1.962(12) .
W15 O55 1.918(14) .
W15 O42 1.970(14) .
W15 O63 1.775(12) .
W15 O54 1.736(13) .
W15 O48 2.335(13) .
W15 O53 1.926(14) .
W14 O41 2.008(14) .
W14 O62 1.790(13) .
W14 O48 2.377(13) .
W14 O51 1.907(14) .
W14 O52 1.713(15) .
W14 O53 1.968(14) .
W18 O66 1.763(14) .
W18 O47 2.327(13) .
W18 O59 1.894(14) .
W18 O61 1.928(15) .
W18 O45 1.997(14) .
W18 O60 1.726(14) .
W13 O67 1.783(14) .
W13 O47 2.397(14) .
W13 O61 1.967(14) .
W13 O46 2.010(15) .
W13 O51 1.938(13) .
W13 O50 1.718(17) .
Ce6 Ce2 3.9491(17) .
Ce6 Ce5 3.9350(14) .
Ce6 O64 2.318(12) .
Ce6 O29 2.324(12) .
Ce6 O68 2.770(12) .
Ce6 O30 2.327(11) .
Ce6 O34 2.690(11) .
Ce6 O103 2.299(11) .
Ce6 O106 2.103(12) .
Ce6 O63 2.321(12) .
Ce2 O67 2.343(14) .
Ce2 O108 2.749(12) .
Ce2 O68 2.713(12) .
Ce2 O106 2.314(13) .
Ce2 O107 2.220(13) .
Ce2 O105 2.321(12) .
Ce2 O62 2.321(13) .
Ce2 W29 3.497(3) .
Ce2 O110 2.465(16) .
Ce2 O109 2.720(16) .
Ce5 O66 2.372(15) .
Ce5 O99 2.286(11) .
Ce5 O68 2.741(11) .
Ce5 O103 2.316(12) .
Ce5 O100 2.305(13) .
Ce5 O65 2.280(12) .
Ce5 O105 2.108(12) .
Ce5 O102 2.748(12) .
As2 O68 1.664(12) .
As2 O47 1.679(14) .
As2 O49 1.706(14) .
As2 O48 1.682(12) .
W11 O41 1.881(14) .
W11 O42 1.900(14) .
W11 O39 1.868(13) .
W11 O36 1.729(14) .
W11 O38 1.930(14) .
W12 O39 2.002(12) .
W12 O40 1.968(13) .
W12 O43 1.887(14) .
W12 O37 1.707(16) .
W12 O49 2.507(13) .
W12 O44 1.894(13) .
W10 O40 1.923(14) .
W10 O35 1.731(17) .
W10 O38 1.955(13) .
W10 O46 1.892(15) .
W10 O45 1.892(13) .
W28 O111 1.747(13) .
W28 O113 1.912(13) .
W28 O115 2.160(12) .
W28 O115 2.249(11) 2_576
W28 O112 1.930(13) .
W28 O116 1.735(11) .
W30 Ce3 3.3832(15) 2_576
W30 O117 1.896(12) .
W30 O118 1.866(13) .
W30 O113 2.054(13) .
W30 O115 2.366(13) .
W30 O112 2.030(12) 2_576
W30 O119 1.74(2) .
O108 Na9 2.752(17) .
O91 Na4 2.61(4) .
O2 Na3 2.485(17) 2_677
O12 Na6 2.74(2) .
Na1 O89 2.429(16) .
Na1 Na2 3.532(12) .
Na1 OW4 2.425(16) .
Na1 OW2 2.366(17) .
Na1 OW5 2.455(19) .
Na1 OW1 2.45(2) .
Na1 OW3 2.36(3) .
O117 Ce3 2.292(13) 2_576
O118 Ce1 2.781(13) 2_576
O118 Ce3 2.641(12) 2_576
O118 Na10 2.74(2) .
O113 W29 2.046(12) .
O20 Na7 2.415(15) .
O56 Na7 2.339(17) .
O1 Na6 2.98(2) 2_577
O115 W28 2.249(11) 2_576
O115 W29 2.487(13) 2_576
O112 W30 2.030(12) 2_576
O112 W29 2.134(13) 2_576
O37 Na8 2.42(2) .
O87 Na5 2.33(2) .
O60 Na5 2.31(2) .
W29 O115 2.487(13) 2_576
W29 O112 2.134(13) 2_576
W29 O110 1.955(15) .
W29 O109 1.947(17) .
W29 O114 1.79(4) .
Na2 OW4 2.382(17) .
Na2 OW5 2.423(16) .
Na2 OW9 2.470(19) .
Na2 OW6 2.462(16) .
Na2 OW7 2.393(17) .
Na2 OW8 2.442(19) .
Na2 Na3 3.629(13) .
OW2 Na6 2.75(2) 2_677
OW1 Na4 2.69(4) 2_677
OW6 Na3 2.444(15) .
OW7 Na3 2.461(18) .
Na7 Na7 3.593(18) 2_687
Na7 OW22 2.402(19) .
Na7 OW21 2.36(2) .
Na7 OW21 2.48(2) 2_687
Na7 OW23 2.34(3) .
Na3 O2 2.485(17) 2_677
Na3 OW20 2.41(2) 1_655
Na3 OW10 2.393(19) .
Na3 OW11 2.45(2) .
Na9 OW28 2.45(5) .
Na10 Ce4 4.132(16) 2_576
Na6 O1 2.98(2) 2_577
Na6 OW2 2.75(2) 2_677
Na6 Na6 2.73(3) 2_577
Na6 OW20 2.82(2) .
Na8 OW26 2.42(3) .
Na8 OW24 2.39(3) .
Na8 OW25 2.36(4) .
Na8 OW27 2.20(6) .
OW21 Na7 2.48(2) 2_687
Na5 OW16 2.50(3) .
Na5 OW17 2.35(3) .
Na5 OW18 2.42(4) .
Na5 OW19 2.51(6) .
OW20 Na3 2.41(2) 1_455
OW12 Na4 2.41(4) .
OW13 Na4 2.75(4) .
Na4 OW1 2.69(4) 2_677
Na4 OW15 2.53(4) .
Na4 OW14 2.07(6) .

loop_
_platon_squeeze_void_nr
_platon_squeeze_void_average_x
_platon_squeeze_void_average_y
_platon_squeeze_void_average_z
_platon_squeeze_void_volume
_platon_squeeze_void_count_electrons
_platon_squeeze_void_content
1 0.224 0.532 0.500 1351 727 ' '
2 0.209 0.683 -0.023 114 44 ' '
3 0.790 0.317 0.023 115 44 ' '
